data_7131537
loop_
_publ_author_name
'Logallo, Alessandra'
'Hevia, Eva'

_publ_section_title
;
 Applying Na/Co(II) bimetallic partnerships to promote multiple Co-H
 exchanges in polyfluoroarenes.
;
_journal_issue 36
_journal_name_full 'Chemical communications (Cambridge, England)'
_journal_page_first 5383
_journal_page_last 5386
_journal_paper_doi 10.1039/d3cc01216f
_journal_volume 59
_journal_year 2023
_chemical_absolute_configuration unk
_chemical_formula_moiety 'C36 H91 Co2 N5 Si10'
_chemical_formula_sum 'C36 H91 Co2 N5 Si10'
_chemical_formula_weight 992.89
_space_group_IT_number 4
_space_group_name_Hall 'P 2yb'
_space_group_name_H-M_alt 'P 1 21 1'
_symmetry_cell_setting monoclinic
_symmetry_Int_Tables_number 4
_symmetry_space_group_name_Hall 'P 2yb'
_symmetry_space_group_name_H-M 'P 1 21 1'
_atom_sites_solution_hydrogens geom
_atom_sites_solution_primary dual
_audit_creation_date 2022-05-31T23:15:55-00:00
_audit_update_record
;
2023-03-10 deposited with the CCDC.	2023-04-11 downloaded from the CCDC.
;
_cell_angle_alpha 90
_cell_angle_beta 95.7961(6)
_cell_angle_gamma 90
_cell_formula_units_Z 6
_cell_length_a 9.10611(6)
_cell_length_b 29.0863(2)
_cell_length_c 32.9649(2)
_cell_measurement_reflns_used 86504
_cell_measurement_temperature 173.00(10)
_cell_measurement_theta_max 79.444
_cell_measurement_theta_min 2.682
_cell_volume 8686.55(10)
_computing_cell_refinement 'CrysAlisPro 1.171.41.117a (Rigaku OD, 2021)'
_computing_data_collection 'CrysAlisPro 1.171.41.117a (Rigaku OD, 2021)'
_computing_data_reduction 'CrysAlisPro 1.171.41.117a (Rigaku OD, 2021)'
_computing_molecular_graphics 'Olex2 1.3 (Dolomanov et al., 2009)'
_computing_publication_material 'Olex2 1.3 (Dolomanov et al., 2009)'
_computing_structure_refinement 'SHELXL 2018/3 (Sheldrick, 2015)'
_computing_structure_solution 'SHELXT 2018/2 (Sheldrick, 2018)'
_diffrn_ambient_environment N~2~
_diffrn_ambient_temperature 173.00(10)
_diffrn_detector 'Hybrid Pixel Array Detector'
_diffrn_detector_area_resol_mean 10
_diffrn_detector_type HyPix
_diffrn_measured_fraction_theta_full 1
_diffrn_measured_fraction_theta_max 0.998
_diffrn_measurement_details
;
        List of Runs (angles in degrees, time in seconds):
  # Type    Start    End  Width  t~exp~   \w     \q     \k     \f   Frames
#--------------------------------------------------------------------------
  1  \w    -82.00 -23.00   0.50    1.20    --  -23.00 145.00   7.00  118
  2  \w    -71.00 -13.00   0.50    1.20    --  -23.00 126.00-160.00  116
  3  \w    -20.00   6.00   0.50    1.20    --  -23.00 -91.00 -74.99   52
  4  \w    -95.00   0.00   0.50    1.20    --  -23.00 -77.00 120.00  190
  5  \w    -95.00 -10.00   0.50    1.20    --  -23.00 -45.00 150.00  170
  6  \w    -95.00  -6.00   0.50    1.20    --  -23.00 -61.00 -90.00  178
  7  \w    -70.00 -12.00   0.50    1.20    --  -23.00 125.00-120.00  116
  8  \w    -70.00 -12.00   0.50    1.20    --  -23.00 125.00  90.00  116
  9  \w    -26.00  23.00   0.50    1.20    --   47.92 -19.00-120.00   98
 10  \w    -26.00  23.00   0.50    1.20    --   47.92 -19.00 -30.00   98
 11  \w    -26.00  23.00   0.50    1.20    --   47.92 -19.00  30.00   98
 12  \w    -26.00  23.00   0.50    1.20    --   47.92 -19.00 150.00   98
 13  \w    -23.00  63.00   0.50    1.20    --   47.92 -57.00-120.00  172
 14  \w    -25.00  40.00   0.50    1.20    --   47.92 -38.00 150.00  130
 15  \w     42.00 106.00   0.50    7.00    --  113.25 -94.00  60.00  128
 16  \w     42.00 106.00   0.50    7.00    --  113.25 -94.00 -60.00  128
 17  \w     42.00  68.00   0.50    7.00    --  113.25 -61.00  60.00   52
 18  \w     42.00 106.00   0.50    7.00    --  113.25 -94.00-180.00  128
 19  \w    101.00 177.00   0.50    7.00    --  113.25  42.00  39.36  152
 20  \w     42.00  68.00   0.50    7.00    --  113.25 -61.00 -60.00   52
 21  \w     42.00 106.00   0.50    7.00    --  113.25 -94.00-120.00  128
 22  \w     42.00 106.00   0.50    7.00    --  113.25 -97.00-149.26  128
 23  \w     96.00 177.00   0.50    7.00    --  113.25  63.00 -94.40  162
 24  \w     42.00  68.00   0.50    7.00    --  113.25 -61.00-150.00   52
 25  \w     97.00 177.00   0.50    7.00    --  113.25  61.00-150.00  160
 26  \w     97.00 177.00   0.50    7.00    --  113.25  61.00   0.00  160
 27  \w     42.00 106.00   0.50    7.00    --  113.25 -94.00 120.00  128
 28  \w     42.00 106.00   0.50    7.00    --  113.25 -94.00  30.00  128
 29  \w     42.00 106.00   0.50    7.00    --  113.25 -94.00 150.00  128
 30  \w     42.00  68.00   0.50    7.00    --  113.25 -61.00-180.00   52
 31  \w     42.00 106.00   0.50    7.00    --  113.25 -94.00   0.00  128
 32  \w     42.00 102.00   0.50    7.00    --  113.25 -77.00 150.00  120
 33  \w     42.00  68.00   0.50    7.00    --  113.25 -61.00  30.00   52
 34  \w     42.00 106.00   0.50    7.00    --  113.25 -94.00 -30.00  128
 35  \w    106.00 177.00   0.50    7.00    --  113.25  98.00 -45.53  142
 36  \w    101.00 177.00   0.50    7.00    --  113.25  45.00 150.00  152
 37  \w     42.00  68.00   0.50    7.00    --  113.25 -61.00 -30.00   52
 38  \w    101.00 177.00   0.50    7.00    --  113.25  45.00  60.00  152
 39  \w     42.00 102.00   0.50    7.00    --  113.25 -77.00  60.00  120
 40  \w    101.00 177.00   0.50    7.00    --  113.25  30.00 120.00  152
 41  \w     42.00 106.00   0.50    7.00    --  113.25 -94.00  90.00  128
 42  \w     42.00  68.00   0.50    7.00    --  113.25 -61.00 -90.00   52
 43  \w     42.00 106.00   0.50    7.00    --  113.25 -94.00 -90.00  128
 44  \w    101.00 177.00   0.50    7.00    --  113.25  45.00 -30.00  152
 45  \w     42.00  68.00   0.50    7.00    --  113.25 -61.00 120.00   52
 46  \w    101.00 177.00   0.50    7.00    --  113.25  45.00   0.00  152
 47  \w    100.00 177.00   0.50    7.00    --  113.25  15.00-150.00  154
 48  \w     42.00 102.00   0.50    7.00    --  113.25 -77.00-120.00  120
 49  \w     42.00  68.00   0.50    7.00    --  113.25 -61.00  90.00   52
 50  \w     25.00 121.00   0.50    1.20    --   47.92  77.00-120.00  192
 51  \w     25.00 121.00   0.50    1.20    --   47.92  77.00 120.00  192
 52  \w     25.00  82.00   0.50    1.20    --   47.92  77.00 -60.00  114
 53  \w     25.00 121.00   0.50    1.20    --   47.92  77.00   0.00  192
;
_diffrn_measurement_device 'four-circle diffractometer'
_diffrn_measurement_device_type 'XtaLAB Synergy, Dualflex, HyPix'
_diffrn_measurement_method '\w scans'
_diffrn_orient_matrix_type 'CrysAlisPro convention (1999,Acta A55,543-557)'
_diffrn_orient_matrix_UB_11 -0.0358453
_diffrn_orient_matrix_UB_12 -0.0499796
_diffrn_orient_matrix_UB_13 -0.0129376
_diffrn_orient_matrix_UB_21 -0.0766902
_diffrn_orient_matrix_UB_22 0.0172531
_diffrn_orient_matrix_UB_23 -0.0409721
_diffrn_orient_matrix_UB_31 0.1474771
_diffrn_orient_matrix_UB_32 -0.003176
_diffrn_orient_matrix_UB_33 -0.0189783
_diffrn_radiation_monochromator mirror
_diffrn_radiation_probe x-ray
_diffrn_radiation_type 'Cu K\a'
_diffrn_radiation_wavelength 1.54184
_diffrn_reflns_av_R_equivalents 0.0802
_diffrn_reflns_av_unetI/netI 0.0744
_diffrn_reflns_Laue_measured_fraction_full 1
_diffrn_reflns_Laue_measured_fraction_max 0.998
_diffrn_reflns_limit_h_max 11
_diffrn_reflns_limit_h_min -10
_diffrn_reflns_limit_k_max 36
_diffrn_reflns_limit_k_min -36
_diffrn_reflns_limit_l_max 41
_diffrn_reflns_limit_l_min -41
_diffrn_reflns_number 176467
_diffrn_reflns_point_group_measured_fraction_full 0.999
_diffrn_reflns_point_group_measured_fraction_max 0.997
_diffrn_reflns_theta_full 67.684
_diffrn_reflns_theta_max 74.504
_diffrn_reflns_theta_min 2.695
_diffrn_source 'micro-focus sealed X-ray tube'
_diffrn_source_type 'PhotonJet (Cu) X-ray Source'
_exptl_absorpt_coefficient_mu 6.677
_exptl_absorpt_correction_T_max 1
_exptl_absorpt_correction_T_min 0.57662
_exptl_absorpt_correction_type multi-scan
_exptl_absorpt_process_details
;
        CrysAlisPro 1.171.41.117a (Rigaku Oxford Diffraction, 2021)
        Empirical absorption correction using spherical harmonics,
        implemented in SCALE3 ABSPACK scaling algorithm.
;
_exptl_crystal_colour yellow
_exptl_crystal_density_diffrn 1.139
_exptl_crystal_description block
_exptl_crystal_F_000 3216
_exptl_crystal_size_max 0.276
_exptl_crystal_size_mid 0.201
_exptl_crystal_size_min 0.157
_refine_diff_density_max 1.66
_refine_diff_density_min -0.687
_refine_diff_density_rms 0.103
_refine_ls_abs_structure_details
;
 Refined as an inversion twin.
;
_refine_ls_abs_structure_Flack 0.463(4)
_refine_ls_extinction_method none
_refine_ls_goodness_of_fit_ref 1.078
_refine_ls_hydrogen_treatment constr
_refine_ls_matrix_type full
_refine_ls_number_parameters 1453
_refine_ls_number_reflns 35452
_refine_ls_number_restraints 71
_refine_ls_restrained_S_all 1.086
_refine_ls_R_factor_all 0.0767
_refine_ls_R_factor_gt 0.0722
_refine_ls_shift/su_max 0.001
_refine_ls_shift/su_mean 0
_refine_ls_structure_factor_coef Fsqd
_refine_ls_weighting_details 'w=1/[\s^2^(Fo^2^)+(0.1324P)^2^+8.6164P] where P=(Fo^2^+2Fc^2^)/3'
_refine_ls_weighting_scheme calc
_refine_ls_wR_factor_gt 0.1989
_refine_ls_wR_factor_ref 0.2051
_reflns_Friedel_coverage 0.958
_reflns_Friedel_fraction_full 0.999
_reflns_Friedel_fraction_max 0.996
_reflns_number_gt 32636
_reflns_number_total 35452
_reflns_threshold_expression 'I > 2\s(I)'
_cod_data_source_file d3cc01216f2.cif
_cod_data_source_block 22EH069_AL453
_cod_depositor_comments 'Adding full bibliography for 7131535--7131539.cif.'
_cod_original_cell_volume 8686.54(11)
_cod_database_code 7131537
_shelx_estimated_absorpt_t_min 0.256
_shelx_estimated_absorpt_t_max 0.415
_oxdiff_exptl_absorpt_empirical_details
;
        Empirical correction (ABSPACK) includes:
        - Absorption correction using spherical harmonics
        - Frame scaling
;
_oxdiff_exptl_absorpt_empirical_full_max 1.562
_oxdiff_exptl_absorpt_empirical_full_min 0.696
_shelx_shelxl_version_number 2018/3
_olex2_refinement_description
;
        1. Twinned data refinement
 Scales: 0.537(4)
 0.463(4)
        2. Fixed Uiso
 At 1.2 times of:
  All C(H) groups
 At 1.5 times of:
  All C(H,H,H) groups
        3. Rigid bond restraints
 C64, C63, Si21, C62, N11
 with sigma for 1-2 distances of 0.001 and sigma for 1-3 distances of 0.001
        4. Uiso/Uaniso restraints and constraints
Uanis(C64) \\sim Ueq, Uanis(C56) \\sim Ueq, Uanis(C69) \\sim Ueq, Uanis(C62)
\\sim Ueq: with sigma of 0.01 and sigma for terminal atoms of 0.02
Uanis(C53) \\sim Ueq, Uanis(C68) \\sim Ueq, Uanis(C70) \\sim Ueq, Uanis(C11)
\\sim Ueq: with sigma of 0.01 and sigma for terminal atoms of 0.01
Uanis(C63) \\sim Ueq: with sigma of 0.01 and sigma for terminal atoms of 0.01
Uanis(Co6A) \\sim Ueq: with sigma of 0.01 and sigma for terminal atoms of 0.02
        5. Others
 Sof(Co5A)=1-FVAR(1)
 Sof(Co5)=FVAR(1)
 Sof(Co6A)=1-FVAR(2)
 Sof(Co6)=FVAR(2)
        6.a Me refined with riding coordinates:
 C26(H26A,H26B,H26C), C27(H27A,H27B,H27C), C24(H24A,H24B,H24C), C73(H73A,H73B,
 H73C), C55(H55A,H55B,H55C), C40(H40A,H40B,H40C), C50(H50A,H50B,H50C), C30(H30A,
 H30B,H30C), C41(H41A,H41B,H41C), C25(H25A,H25B,H25C), C28(H28A,H28B,H28C),
 C18(H18A,H18B,H18C), C80(H80A,H80B,H80C), C51(H51A,H51B,H51C), C36(H36A,H36B,
 H36C), C42(H42A,H42B,H42C), C37(H37A,H37B,H37C), C61(H61A,H61B,H61C), C60(H60A,
 H60B,H60C), C85(H85A,H85B,H85C), C49(H49A,H49B,H49C), C3(H3A,H3B,H3C),
 C79(H79A,H79B,H79C), C58(H58A,H58B,H58C), C87(H87A,H87B,H87C), C12(H12A,H12B,
 H12C), C39(H39A,H39B,H39C), C8(H8A,H8B,H8C), C29(H29A,H29B,H29C), C89(H89A,
 H89B,H89C), C91(H91A,H91B,H91C), C13(H13A,H13B,H13C), C7(H7A,H7B,H7C),
 C52(H52A,H52B,H52C), C33(H33A,H33B,H33C), C43(H43A,H43B,H43C), C35(H35A,H35B,
 H35C), C16(H16A,H16B,H16C), C23(H23A,H23B,H23C), C1(H1A,H1B,H1C), C90(H90A,
 H90B,H90C), C5(H5A,H5B,H5C), C59(H59A,H59B,H59C), C22(H22A,H22B,H22C),
 C44(H44A,H44B,H44C), C46(H46A,H46B,H46C), C71(H71A,H71B,H71C), C54(H54A,H54B,
 H54C), C10(H10A,H10B,H10C), C21(H21A,H21B,H21C), C81(H81A,H81B,H81C), C47(H47A,
 H47B,H47C), C82(H82A,H82B,H82C), C86(H86A,H86B,H86C), C45(H45A,H45B,H45C),
 C57(H57A,H57B,H57C), C48(H48A,H48B,H48C), C31(H31A,H31B,H31C), C83(H83A,H83B,
 H83C), C2(H2A,H2B,H2C), C88(H88A,H88B,H88C), C72(H72A,H72B,H72C), C20(H20A,
 H20B,H20C), C17(H17A,H17B,H17C), C76(H76A,H76B,H76C), C15(H15A,H15B,H15C),
 C32(H32A,H32B,H32C), C53(H53A,H53B,H53C), C6(H6A,H6B,H6C), C9(H9A,H9B,H9C),
 C75(H75A,H75B,H75C), C14(H14A,H14B,H14C), C67(H67A,H67B,H67C), C56(H56A,H56B,
 H56C), C65(H65A,H65B,H65C), C84(H84A,H84B,H84C), C4(H4A,H4B,H4C), C66(H66A,
 H66B,H66C), C69(H69A,H69B,H69C), C78(H78A,H78B,H78C), C62(H62A,H62B,H62C),
 C77(H77A,H77B,H77C), C34(H34A,H34B,H34C), C11(H11A,H11B,H11C), C19(H19A,H19B,
 H19C), C74(H74A,H74B,H74C), C68(H68A,H68B,H68C), C70(H70A,H70B,H70C), C63(H63A,
 H63B,H63C), C64(H64A,H64B,H64C)
        6.b Aromatic/amide H refined with riding coordinates:
 C01Q(H01Q), C01T(H01T), C01U(H01U)
;

loop_
_symmetry_equiv_pos_as_xyz
'x, y, z'
'-x, y+1/2, -z'

loop_
_atom_site_label
_atom_site_type_symbol
_atom_site_fract_x
_atom_site_fract_y
_atom_site_fract_z
_atom_site_U_iso_or_equiv
_atom_site_adp_type
_atom_site_occupancy
_atom_site_site_symmetry_order
_atom_site_calc_flag
_atom_site_refinement_flags_posn
_atom_site_refinement_flags_adp
_atom_site_refinement_flags_occupancy
_atom_site_disorder_assembly
_atom_site_disorder_group
Co4 Co 0.29218(13) 0.38870(4) 0.45478(4) 0.0305(3) Uani 1 1 d . . . . .
Co2 Co -0.10163(12) 0.40855(4) 0.76514(3) 0.0284(2) Uani 1 1 d . . . . .
Co3 Co 0.23317(13) 0.58860(4) 0.43665(4) 0.0304(3) Uani 1 1 d . . . . .
Co1 Co -0.04433(13) 0.60747(4) 0.79180(4) 0.0339(3) Uani 1 1 d . . . . .
Co6 Co 0.64695(16) 0.40409(5) 0.13595(5) 0.0359(4) Uani 0.854(4) 1 d . . P A 1
Si14 Si 0.30796(19) 0.50086(7) 0.37189(5) 0.0251(3) Uani 1 1 d . . . . .
Si9 Si -0.02861(19) 0.50098(7) 0.70525(5) 0.0250(3) Uani 1 1 d . . . . .
Si10 Si -0.3362(2) 0.49297(7) 0.73775(6) 0.0285(4) Uani 1 1 d . . . . .
Si24 Si 0.6434(2) 0.49823(8) 0.04001(5) 0.0292(4) Uani 1 1 d . . . . .
Si13 Si 0.0013(2) 0.50514(7) 0.40568(6) 0.0291(4) Uani 1 1 d . . . . .
Si17 Si 0.2541(2) 0.38385(8) 0.55630(6) 0.0345(4) Uani 1 1 d . . . . .
Si18 Si 0.5722(2) 0.39283(10) 0.52928(6) 0.0435(5) Uani 1 1 d . . . . .
Si8 Si 0.0201(3) 0.32990(7) 0.71269(7) 0.0390(5) Uani 1 1 d . . . . .
Si19 Si 0.2552(2) 0.58448(8) 0.58069(7) 0.0402(5) Uani 1 1 d . . . . .
Si23 Si 0.3375(2) 0.51195(10) 0.07126(6) 0.0448(6) Uani 1 1 d . . . . .
Si6 Si 0.1925(3) 0.38592(9) 0.86970(7) 0.0426(5) Uani 1 1 d . . . . .
Si30 Si 0.8714(2) 0.62688(9) 0.19660(7) 0.0412(5) Uani 1 1 d . . . . .
Si3 Si -0.0821(2) 0.60960(9) 0.89205(7) 0.0412(5) Uani 1 1 d . . . . .
Si12 Si 0.0578(3) 0.67918(8) 0.42616(8) 0.0462(5) Uani 1 1 d . . . . .
Si20 Si 0.5333(2) 0.60723(8) 0.53932(7) 0.0398(5) Uani 1 1 d . . . . .
Si27 Si 0.6061(2) 0.41315(9) 0.23951(7) 0.0442(5) Uani 1 1 d . . . . .
Si15 Si 0.1067(3) 0.30716(9) 0.41629(9) 0.0515(6) Uani 1 1 d . . . . .
Si5 Si -0.0847(3) 0.40965(11) 0.91296(7) 0.0517(6) Uani 1 1 d . . . . .
Si28 Si 0.9223(2) 0.42610(9) 0.21308(8) 0.0455(5) Uani 1 1 d . . . . .
Si4 Si 0.2349(2) 0.59908(10) 0.86571(7) 0.0468(6) Uani 1 1 d . . . . .
Si16 Si 0.4205(3) 0.31985(8) 0.39448(8) 0.0517(6) Uani 1 1 d . . . . .
Si1 Si -0.2350(3) 0.69051(8) 0.75636(8) 0.0503(6) Uani 1 1 d . . . . .
Si7 Si -0.2688(3) 0.31793(8) 0.75118(9) 0.0482(6) Uani 1 1 d . . . . .
Si29 Si 0.5791(2) 0.61660(9) 0.23583(9) 0.0490(6) Uani 1 1 d . . . . .
Si2 Si 0.0790(3) 0.68105(8) 0.73529(9) 0.0535(6) Uani 1 1 d . . . . .
Si11 Si 0.3431(3) 0.67171(8) 0.38675(8) 0.0467(5) Uani 1 1 d . . . . .
Si22 Si 0.6901(4) 0.67730(11) 0.04395(11) 0.0651(8) Uani 1 1 d . . . . .
Si26 Si 0.7939(4) 0.32132(10) 0.09223(9) 0.0602(7) Uani 1 1 d . . . . .
Si25 Si 0.4664(4) 0.32227(10) 0.10557(11) 0.0652(8) Uani 1 1 d . . . . .
Si21 Si 0.4061(4) 0.69284(16) 0.08148(16) 0.0930(14) Uani 1 1 d . U . . .
Co5 Co 0.6039(4) 0.61787(12) 0.12022(13) 0.0356(13) Uani 0.361(6) 1 d . . P B 1
N5 N -0.1411(6) 0.48473(18) 0.74394(15) 0.0213(10) Uani 1 1 d . . . . .
N7 N 0.1959(6) 0.51374(18) 0.41190(15) 0.0210(10) Uani 1 1 d . . . . .
N9 N 0.3769(6) 0.4042(2) 0.52102(16) 0.0276(11) Uani 1 1 d . . . . .
N10 N 0.3773(8) 0.5729(2) 0.54546(19) 0.0349(13) Uani 1 1 d . . . . .
N3 N 0.0333(7) 0.4187(3) 0.87561(18) 0.0366(14) Uani 1 1 d . . . . .
C017 C 0.2917(7) 0.5403(2) 0.4773(2) 0.0258(13) Uani 1 1 d . . . . .
C018 C 0.5956(7) 0.5121(3) 0.12075(19) 0.0278(14) Uani 1 1 d . . . . .
C019 C -0.0497(7) 0.5390(3) 0.8011(2) 0.0275(13) Uani 1 1 d . . . . .
C01A C 0.6178(7) 0.5551(3) 0.1385(2) 0.0297(14) Uani 1 1 d . . . . .
C01B C 0.2615(7) 0.5010(2) 0.45346(17) 0.0222(12) Uani 1 1 d . . . . .
N14 N 0.7253(7) 0.4313(3) 0.2033(2) 0.0417(15) Uani 1 1 d . . . . .
N2 N 0.0407(7) 0.5887(2) 0.85716(18) 0.0334(13) Uani 1 1 d . . . . .
N4 N -0.1179(7) 0.3494(2) 0.74023(19) 0.0344(13) Uani 1 1 d . . . . .
C01F C -0.0479(7) 0.4538(2) 0.80886(19) 0.0229(12) Uani 1 1 d . . . . .
C01G C -0.0754(7) 0.4947(2) 0.78644(17) 0.0206(11) Uani 1 1 d . . . . .
C01H C 0.3456(7) 0.4523(2) 0.50779(19) 0.0245(13) Uani 1 1 d . . . . .
N8 N 0.2747(8) 0.3353(2) 0.4218(2) 0.0401(14) Uani 1 1 d . . . . .
C01J C 0.2883(7) 0.4557(2) 0.46658(19) 0.0219(12) Uani 1 1 d . . . . .
N12 N 0.5321(7) 0.5157(4) 0.0775(2) 0.052(2) Uani 1 1 d . . . . .
C01L C 0.0048(7) 0.4585(3) 0.8500(2) 0.0265(13) Uani 1 1 d . . . . .
N15 N 0.6999(7) 0.6017(3) 0.1995(3) 0.0457(17) Uani 1 1 d . . . . .
C01N C 0.6727(7) 0.5563(3) 0.1796(2) 0.0292(14) Uani 1 1 d . . . . .
N1 N -0.0661(9) 0.6631(2) 0.7614(2) 0.0480(17) Uani 1 1 d . . . . .
N6 N 0.2105(8) 0.6492(2) 0.4158(2) 0.0410(15) Uani 1 1 d . . . . .
C01Q C 0.7041(7) 0.5162(3) 0.20199(19) 0.0293(14) Uani 1 1 d . . . . .
H01Q H 0.737485 0.517626 0.230217 0.035 Uiso 1 1 calc R U . . .
C01R C 0.3475(7) 0.5336(3) 0.5184(2) 0.0273(13) Uani 1 1 d . . . . .
C26 C -0.0704(10) 0.5601(3) 0.6847(3) 0.0424(18) Uani 1 1 d . . . . .
H26A H -0.005385 0.567143 0.663589 0.064 Uiso 1 1 calc R U . . .
H26B H -0.173532 0.56151 0.67292 0.064 Uiso 1 1 calc R U . . .
H26C H -0.054237 0.582582 0.706846 0.064 Uiso 1 1 calc R U . . .
C01T C 0.3741(7) 0.4895(3) 0.5333(2) 0.0293(14) Uani 1 1 d . . . . .
H01T H 0.411778 0.484947 0.560948 0.035 Uiso 1 1 calc R U . . .
C01U C 0.0325(8) 0.5030(3) 0.8666(2) 0.0328(15) Uani 1 1 d . . . . .
H01U H 0.069266 0.506556 0.89441 0.039 Uiso 1 1 calc R U . . .
C01V C 0.0059(7) 0.5407(3) 0.8423(2) 0.0277(13) Uani 1 1 d . . . . .
C01W C 0.6857(8) 0.4746(3) 0.1823(2) 0.0315(15) Uani 1 1 d . . . . .
C27 C 0.1681(8) 0.4984(3) 0.7274(2) 0.0348(15) Uani 1 1 d . . . . .
H27A H 0.232394 0.507209 0.706622 0.052 Uiso 1 1 calc R U . . .
H27B H 0.183175 0.519561 0.750581 0.052 Uiso 1 1 calc R U . . .
H27C H 0.191873 0.466993 0.736694 0.052 Uiso 1 1 calc R U . . .
C01Y C 0.6318(8) 0.4703(3) 0.1409(2) 0.0312(14) Uani 1 1 d . . . . .
C24 C 0.1827(10) 0.3701(4) 0.7199(3) 0.049(2) Uani 1 1 d . . . . .
H24A H 0.261226 0.358904 0.704172 0.073 Uiso 1 1 calc R U . . .
H24B H 0.152194 0.400898 0.710402 0.073 Uiso 1 1 calc R U . . .
H24C H 0.219391 0.371405 0.748862 0.073 Uiso 1 1 calc R U . . .
C73 C 0.8408(8) 0.5013(3) 0.0612(2) 0.0404(17) Uani 1 1 d . . . . .
H73A H 0.903744 0.491558 0.040379 0.061 Uiso 1 1 calc R U . . .
H73B H 0.865342 0.53296 0.069488 0.061 Uiso 1 1 calc R U . . .
H73C H 0.857109 0.48096 0.084959 0.061 Uiso 1 1 calc R U . . .
C55 C 0.6667(9) 0.4309(4) 0.4954(3) 0.052(2) Uani 1 1 d . . . . .
H55A H 0.773259 0.425296 0.49943 0.078 Uiso 1 1 calc R U . . .
H55B H 0.630216 0.424671 0.46696 0.078 Uiso 1 1 calc R U . . .
H55C H 0.64673 0.463087 0.501877 0.078 Uiso 1 1 calc R U . . .
C40 C -0.0803(10) 0.5451(4) 0.3661(3) 0.054(2) Uani 1 1 d . . . . .
H40A H -0.187583 0.540715 0.362376 0.08 Uiso 1 1 calc R U . . .
H40B H -0.057977 0.576793 0.374636 0.08 Uiso 1 1 calc R U . . .
H40C H -0.038845 0.538877 0.340387 0.08 Uiso 1 1 calc R U . . .
N13 N 0.6415(10) 0.3469(3) 0.1098(3) 0.058(2) Uani 1 1 d . . . . .
C50 C 0.0688(9) 0.4060(4) 0.5397(3) 0.050(2) Uani 1 1 d . . . . .
H50A H -0.000749 0.395344 0.558468 0.075 Uiso 1 1 calc R U . . .
H50B H 0.071002 0.43967 0.539534 0.075 Uiso 1 1 calc R U . . .
H50C H 0.037355 0.394751 0.51213 0.075 Uiso 1 1 calc R U . . .
C30 C -0.3922(10) 0.5534(3) 0.7265(4) 0.062(3) Uani 1 1 d . . . . .
H30A H -0.500156 0.555574 0.723423 0.092 Uiso 1 1 calc R U . . .
H30B H -0.352012 0.573296 0.748879 0.092 Uiso 1 1 calc R U . . .
H30C H -0.353978 0.56324 0.701098 0.092 Uiso 1 1 calc R U . . .
C41 C 0.5056(8) 0.5035(3) 0.3932(2) 0.0362(16) Uani 1 1 d . . . . .
H41A H 0.568921 0.496503 0.371703 0.054 Uiso 1 1 calc R U . . .
H41B H 0.528307 0.534383 0.403964 0.054 Uiso 1 1 calc R U . . .
H41C H 0.523442 0.480939 0.415289 0.054 Uiso 1 1 calc R U . . .
C25 C -0.0638(10) 0.4607(3) 0.6612(2) 0.0394(17) Uani 1 1 d . . . . .
H25A H -0.002248 0.469464 0.639758 0.059 Uiso 1 1 calc R U . . .
H25B H -0.039642 0.429299 0.670262 0.059 Uiso 1 1 calc R U . . .
H25C H -0.168151 0.462344 0.650573 0.059 Uiso 1 1 calc R U . . .
C28 C -0.4110(10) 0.4805(4) 0.7876(3) 0.051(2) Uani 1 1 d . . . . .
H28A H -0.518278 0.484881 0.784683 0.077 Uiso 1 1 calc R U . . .
H28B H -0.388088 0.448645 0.795686 0.077 Uiso 1 1 calc R U . . .
H28C H -0.365748 0.501414 0.808605 0.077 Uiso 1 1 calc R U . . .
C18 C 0.3151(10) 0.4198(4) 0.8394(3) 0.057(3) Uani 1 1 d . . . . .
H18A H 0.40425 0.402028 0.835889 0.085 Uiso 1 1 calc R U . . .
H18B H 0.26315 0.426861 0.812641 0.085 Uiso 1 1 calc R U . . .
H18C H 0.342667 0.448582 0.853742 0.085 Uiso 1 1 calc R U . . .
C80 C 0.4208(10) 0.4405(4) 0.2266(4) 0.062(3) Uani 1 1 d . . . . .
H80A H 0.353711 0.430711 0.246417 0.092 Uiso 1 1 calc R U . . .
H80B H 0.431106 0.473986 0.227447 0.092 Uiso 1 1 calc R U . . .
H80C H 0.380591 0.430934 0.199186 0.092 Uiso 1 1 calc R U . . .
C51 C 0.3020(12) 0.4031(4) 0.6103(3) 0.060(3) Uani 1 1 d . . . . .
H51A H 0.229886 0.390545 0.627533 0.09 Uiso 1 1 calc R U . . .
H51B H 0.400844 0.392007 0.62015 0.09 Uiso 1 1 calc R U . . .
H51C H 0.30018 0.436739 0.611543 0.09 Uiso 1 1 calc R U . . .
C36 C -0.0593(13) 0.6423(4) 0.4578(4) 0.073(4) Uani 1 1 d . . . . .
H36A H -0.14703 0.659543 0.463706 0.11 Uiso 1 1 calc R U . . .
H36B H -0.089751 0.614321 0.442568 0.11 Uiso 1 1 calc R U . . .
H36C H -0.00164 0.633824 0.483423 0.11 Uiso 1 1 calc R U . . .
C42 C 0.2673(10) 0.5434(3) 0.3302(2) 0.0433(19) Uani 1 1 d . . . . .
H42A H 0.328103 0.536743 0.307993 0.065 Uiso 1 1 calc R U . . .
H42B H 0.162651 0.541566 0.319844 0.065 Uiso 1 1 calc R U . . .
H42C H 0.289568 0.574463 0.340637 0.065 Uiso 1 1 calc R U . . .
C37 C -0.0709(8) 0.5144(3) 0.4554(3) 0.0422(18) Uani 1 1 d . . . . .
H37A H -0.178019 0.509824 0.45252 0.063 Uiso 1 1 calc R U . . .
H37B H -0.024551 0.492532 0.475379 0.063 Uiso 1 1 calc R U . . .
H37C H -0.048302 0.545871 0.464759 0.063 Uiso 1 1 calc R U . . .
C61 C 0.6313(12) 0.6226(4) 0.5895(3) 0.063(3) Uani 1 1 d . . . . .
H61A H 0.717382 0.641649 0.585344 0.095 Uiso 1 1 calc R U . . .
H61B H 0.564556 0.639884 0.605378 0.095 Uiso 1 1 calc R U . . .
H61C H 0.663652 0.594561 0.604156 0.095 Uiso 1 1 calc R U . . .
C60 C 0.6595(9) 0.5730(3) 0.5101(3) 0.051(2) Uani 1 1 d . . . . .
H60A H 0.747445 0.591223 0.506221 0.077 Uiso 1 1 calc R U . . .
H60B H 0.688814 0.544904 0.525247 0.077 Uiso 1 1 calc R U . . .
H60C H 0.608602 0.564778 0.48347 0.077 Uiso 1 1 calc R U . . .
N11 N 0.5556(12) 0.6615(4) 0.0737(4) 0.090(4) Uani 1 1 d . U . . .
C85 C 1.0013(10) 0.4323(4) 0.1646(3) 0.058(2) Uani 1 1 d . . . . .
H85A H 1.109016 0.429618 0.169206 0.087 Uiso 1 1 calc R U . . .
H85B H 0.962335 0.408165 0.145788 0.087 Uiso 1 1 calc R U . . .
H85C H 0.975086 0.462515 0.152841 0.087 Uiso 1 1 calc R U . . .
C49 C 0.5670(13) 0.3642(4) 0.4002(4) 0.061(3) Uani 1 1 d . . . . .
H49A H 0.648407 0.35504 0.384624 0.091 Uiso 1 1 calc R U . . .
H49B H 0.52664 0.393671 0.38989 0.091 Uiso 1 1 calc R U . . .
H49C H 0.603453 0.367316 0.429052 0.091 Uiso 1 1 calc R U . . .
C3 C -0.3575(13) 0.6681(5) 0.7934(3) 0.066(3) Uani 1 1 d . . . . .
H3A H -0.452382 0.684208 0.789854 0.099 Uiso 1 1 calc R U . . .
H3B H -0.373701 0.635083 0.788828 0.099 Uiso 1 1 calc R U . . .
H3C H -0.311169 0.673028 0.82124 0.099 Uiso 1 1 calc R U . . .
C79 C 0.8984(17) 0.3636(4) 0.0657(4) 0.077(4) Uani 1 1 d . . . . .
H79A H 0.98464 0.348737 0.055824 0.116 Uiso 1 1 calc R U . . .
H79B H 0.8354 0.376266 0.042465 0.116 Uiso 1 1 calc R U . . .
H79C H 0.931163 0.388525 0.08447 0.116 Uiso 1 1 calc R U . . .
C58 C 0.0745(11) 0.5561(4) 0.5659(3) 0.059(3) Uani 1 1 d . . . . .
H58A H 0.006379 0.563008 0.586228 0.088 Uiso 1 1 calc R U . . .
H58B H 0.033281 0.567568 0.539167 0.088 Uiso 1 1 calc R U . . .
H58C H 0.088863 0.522767 0.5644 0.088 Uiso 1 1 calc R U . . .
C87 C 0.5748(14) 0.6810(4) 0.2405(5) 0.083(4) Uani 1 1 d . . . . .
H87A H 0.507823 0.689749 0.260661 0.124 Uiso 1 1 calc R U . . .
H87B H 0.674281 0.692372 0.249221 0.124 Uiso 1 1 calc R U . . .
H87C H 0.539948 0.694488 0.214003 0.124 Uiso 1 1 calc R U . . .
C12 C 0.3285(10) 0.5660(4) 0.8285(3) 0.050(2) Uani 1 1 d . . . . .
H12A H 0.435046 0.571497 0.832986 0.075 Uiso 1 1 calc R U . . .
H12B H 0.308655 0.533154 0.831837 0.075 Uiso 1 1 calc R U . . .
H12C H 0.29169 0.575625 0.800856 0.075 Uiso 1 1 calc R U . . .
C39 C -0.0527(11) 0.4447(3) 0.3895(4) 0.056(2) Uani 1 1 d . . . . .
H39A H -0.160525 0.441962 0.386538 0.084 Uiso 1 1 calc R U . . .
H39B H -0.014968 0.437865 0.363331 0.084 Uiso 1 1 calc R U . . .
H39C H -0.010664 0.422903 0.410153 0.084 Uiso 1 1 calc R U . . .
C8 C -0.0788(12) 0.6738(4) 0.8902(4) 0.069(3) Uani 1 1 d . . . . .
H8A H -0.145256 0.686155 0.90905 0.104 Uiso 1 1 calc R U . . .
H8B H 0.021867 0.6847 0.89804 0.104 Uiso 1 1 calc R U . . .
H8C H -0.111185 0.684097 0.8624 0.104 Uiso 1 1 calc R U . . .
C29 C -0.4181(10) 0.4555(4) 0.6958(3) 0.064(3) Uani 1 1 d . . . . .
H29A H -0.525328 0.459887 0.69224 0.096 Uiso 1 1 calc R U . . .
H29B H -0.376472 0.463614 0.670462 0.096 Uiso 1 1 calc R U . . .
H29C H -0.395659 0.423299 0.70254 0.096 Uiso 1 1 calc R U . . .
C89 C 0.9725(10) 0.6342(5) 0.2485(3) 0.067(3) Uani 1 1 d . . . . .
H89A H 1.068732 0.648445 0.245985 0.1 Uiso 1 1 calc R U . . .
H89B H 0.914807 0.653953 0.265008 0.1 Uiso 1 1 calc R U . . .
H89C H 0.986911 0.604102 0.2616 0.1 Uiso 1 1 calc R U . . .
C91 C 0.9831(9) 0.5883(4) 0.1667(3) 0.054(2) Uani 1 1 d . . . . .
H91A H 1.080414 0.602047 0.16477 0.08 Uiso 1 1 calc R U . . .
H91B H 0.994982 0.558373 0.180291 0.08 Uiso 1 1 calc R U . . .
H91C H 0.932712 0.584136 0.139219 0.08 Uiso 1 1 calc R U . . .
C13 C -0.2702(12) 0.4350(6) 0.8965(4) 0.089(5) Uani 1 1 d . . . . .
H13A H -0.336253 0.429743 0.917758 0.133 Uiso 1 1 calc R U . . .
H13B H -0.259977 0.468073 0.892073 0.133 Uiso 1 1 calc R U . . .
H13C H -0.311445 0.420319 0.87111 0.133 Uiso 1 1 calc R U . . .
C7 C -0.2708(10) 0.5856(4) 0.8763(4) 0.059(3) Uani 1 1 d . . . . .
H7A H -0.339963 0.59669 0.895076 0.088 Uiso 1 1 calc R U . . .
H7B H -0.303923 0.595764 0.848563 0.088 Uiso 1 1 calc R U . . .
H7C H -0.266858 0.551986 0.877183 0.088 Uiso 1 1 calc R U . . .
C52 C 0.2604(10) 0.3197(4) 0.5564(4) 0.058(3) Uani 1 1 d . . . . .
H52A H 0.193945 0.307821 0.575469 0.086 Uiso 1 1 calc R U . . .
H52B H 0.229167 0.308273 0.528881 0.086 Uiso 1 1 calc R U . . .
H52C H 0.36139 0.309462 0.564744 0.086 Uiso 1 1 calc R U . . .
C33 C 0.4108(14) 0.7301(4) 0.4040(4) 0.073(3) Uani 1 1 d . . . . .
H33A H 0.484719 0.740841 0.386535 0.109 Uiso 1 1 calc R U . . .
H33B H 0.327712 0.751708 0.402229 0.109 Uiso 1 1 calc R U . . .
H33C H 0.455343 0.728396 0.43231 0.109 Uiso 1 1 calc R U . . .
C43 C 0.2738(9) 0.4431(3) 0.3487(2) 0.0385(16) Uani 1 1 d . . . . .
H43A H 0.338875 0.438515 0.327076 0.058 Uiso 1 1 calc R U . . .
H43B H 0.293823 0.419403 0.369627 0.058 Uiso 1 1 calc R U . . .
H43C H 0.170637 0.440915 0.33703 0.058 Uiso 1 1 calc R U . . .
C35 C 0.1061(14) 0.7330(4) 0.4565(5) 0.084(4) Uani 1 1 d . . . . .
H35A H 0.015271 0.749044 0.461718 0.126 Uiso 1 1 calc R U . . .
H35B H 0.161597 0.724727 0.482511 0.126 Uiso 1 1 calc R U . . .
H35C H 0.166436 0.7531 0.441074 0.126 Uiso 1 1 calc R U . . .
C16 C 0.2951(12) 0.3750(4) 0.9207(3) 0.062(3) Uani 1 1 d . . . . .
H16A H 0.383576 0.356777 0.917358 0.093 Uiso 1 1 calc R U . . .
H16B H 0.323927 0.404374 0.933703 0.093 Uiso 1 1 calc R U . . .
H16C H 0.231563 0.358092 0.937818 0.093 Uiso 1 1 calc R U . . .
C23 C -0.0424(13) 0.3251(4) 0.6562(3) 0.060(3) Uani 1 1 d . . . . .
H23A H 0.039536 0.313933 0.641734 0.09 Uiso 1 1 calc R U . . .
H23B H -0.125253 0.303576 0.652045 0.09 Uiso 1 1 calc R U . . .
H23C H -0.073698 0.355422 0.645524 0.09 Uiso 1 1 calc R U . . .
C1 C -0.3422(14) 0.6826(4) 0.7041(3) 0.071(3) Uani 1 1 d . . . . .
H1A H -0.436562 0.698916 0.703268 0.107 Uiso 1 1 calc R U . . .
H1B H -0.284557 0.69495 0.683026 0.107 Uiso 1 1 calc R U . . .
H1C H -0.360607 0.64976 0.699072 0.107 Uiso 1 1 calc R U . . .
C90 C 0.8488(16) 0.6851(4) 0.1721(4) 0.074(3) Uani 1 1 d . . . . .
H90A H 0.946185 0.699008 0.170561 0.11 Uiso 1 1 calc R U . . .
H90B H 0.798529 0.681883 0.144493 0.11 Uiso 1 1 calc R U . . .
H90C H 0.790051 0.704807 0.188327 0.11 Uiso 1 1 calc R U . . .
C5 C 0.2305(11) 0.6369(4) 0.7368(4) 0.056(2) Uani 1 1 d . . . . .
H5A H 0.310255 0.648375 0.721653 0.084 Uiso 1 1 calc R U . . .
H5B H 0.268901 0.63104 0.76515 0.084 Uiso 1 1 calc R U . . .
H5C H 0.191229 0.608283 0.72428 0.084 Uiso 1 1 calc R U . . .
C59 C 0.4914(13) 0.6626(4) 0.5124(3) 0.062(3) Uani 1 1 d . . . . .
H59A H 0.583399 0.67948 0.510281 0.093 Uiso 1 1 calc R U . . .
H59B H 0.442915 0.656456 0.485067 0.093 Uiso 1 1 calc R U . . .
H59C H 0.425838 0.68098 0.527794 0.093 Uiso 1 1 calc R U . . .
C22 C 0.0927(16) 0.2715(4) 0.7285(4) 0.071(3) Uani 1 1 d . . . . .
H22A H 0.170611 0.262712 0.711549 0.106 Uiso 1 1 calc R U . . .
H22B H 0.133086 0.272327 0.757176 0.106 Uiso 1 1 calc R U . . .
H22C H 0.012293 0.249026 0.724961 0.106 Uiso 1 1 calc R U . . .
C44 C -0.0159(12) 0.3288(5) 0.4547(4) 0.071(3) Uani 1 1 d . . . . .
H44A H -0.110595 0.31253 0.451174 0.106 Uiso 1 1 calc R U . . .
H44B H 0.031687 0.323324 0.482292 0.106 Uiso 1 1 calc R U . . .
H44C H -0.032821 0.361839 0.4507 0.106 Uiso 1 1 calc R U . . .
C46 C 0.0020(14) 0.3178(5) 0.3651(4) 0.074(3) Uani 1 1 d . . . . .
H46A H -0.092173 0.301207 0.363404 0.111 Uiso 1 1 calc R U . . .
H46B H -0.016848 0.350782 0.361648 0.111 Uiso 1 1 calc R U . . .
H46C H 0.060251 0.30687 0.343634 0.111 Uiso 1 1 calc R U . . .
C71 C 0.6123(12) 0.5358(4) -0.0053(3) 0.059(3) Uani 1 1 d . . . . .
H71A H 0.675218 0.525716 -0.026034 0.089 Uiso 1 1 calc R U . . .
H71B H 0.508517 0.534044 -0.016405 0.089 Uiso 1 1 calc R U . . .
H71C H 0.636809 0.56763 0.002519 0.089 Uiso 1 1 calc R U . . .
C54 C 0.5992(13) 0.3315(4) 0.5163(4) 0.076(4) Uani 1 1 d . . . . .
H54A H 0.704598 0.323975 0.520411 0.114 Uiso 1 1 calc R U . . .
H54B H 0.545001 0.311985 0.533878 0.114 Uiso 1 1 calc R U . . .
H54C H 0.562415 0.326166 0.487702 0.114 Uiso 1 1 calc R U . . .
C10 C 0.2681(14) 0.6623(5) 0.8581(5) 0.086(4) Uani 1 1 d . . . . .
H10A H 0.374111 0.668722 0.862662 0.129 Uiso 1 1 calc R U . . .
H10B H 0.231253 0.671056 0.830197 0.129 Uiso 1 1 calc R U . . .
H10C H 0.216071 0.680097 0.877478 0.129 Uiso 1 1 calc R U . . .
C21 C -0.3982(14) 0.3050(7) 0.7045(5) 0.101(6) Uani 1 1 d . . . . .
H21A H -0.482094 0.287047 0.712318 0.152 Uiso 1 1 calc R U . . .
H21B H -0.434033 0.333821 0.691771 0.152 Uiso 1 1 calc R U . . .
H21C H -0.345985 0.28724 0.685172 0.152 Uiso 1 1 calc R U . . .
C81 C 0.6751(12) 0.4318(5) 0.2924(3) 0.068(3) Uani 1 1 d . . . . .
H81A H 0.606642 0.421206 0.311542 0.103 Uiso 1 1 calc R U . . .
H81B H 0.772903 0.418488 0.299957 0.103 Uiso 1 1 calc R U . . .
H81C H 0.681762 0.465397 0.293384 0.103 Uiso 1 1 calc R U . . .
C47 C 0.5111(16) 0.2641(4) 0.4115(5) 0.083(4) Uani 1 1 d . . . . .
H47A H 0.591951 0.257492 0.39484 0.124 Uiso 1 1 calc R U . . .
H47B H 0.550328 0.26642 0.440197 0.124 Uiso 1 1 calc R U . . .
H47C H 0.438329 0.239167 0.408243 0.124 Uiso 1 1 calc R U . . .
C82 C 0.5946(13) 0.3495(4) 0.2371(4) 0.070(3) Uani 1 1 d . . . . .
H82A H 0.529176 0.338456 0.256918 0.104 Uiso 1 1 calc R U . . .
H82B H 0.555257 0.339978 0.20965 0.104 Uiso 1 1 calc R U . . .
H82C H 0.693277 0.33632 0.243626 0.104 Uiso 1 1 calc R U . . .
C86 C 0.3897(10) 0.5932(5) 0.2196(4) 0.067(3) Uani 1 1 d . . . . .
H86A H 0.322654 0.601488 0.239903 0.101 Uiso 1 1 calc R U . . .
H86B H 0.353019 0.606194 0.193106 0.101 Uiso 1 1 calc R U . . .
H86C H 0.394737 0.559617 0.21743 0.101 Uiso 1 1 calc R U . . .
C45 C 0.1263(16) 0.2433(4) 0.4254(5) 0.092(5) Uani 1 1 d . . . . .
H45A H 0.028637 0.228858 0.421986 0.139 Uiso 1 1 calc R U . . .
H45B H 0.188539 0.230065 0.405844 0.139 Uiso 1 1 calc R U . . .
H45C H 0.171979 0.237843 0.453225 0.139 Uiso 1 1 calc R U . . .
C57 C 0.2222(16) 0.6467(4) 0.5870(6) 0.094(5) Uani 1 1 d . . . . .
H57A H 0.152148 0.651213 0.607378 0.141 Uiso 1 1 calc R U . . .
H57B H 0.315621 0.661984 0.596187 0.141 Uiso 1 1 calc R U . . .
H57C H 0.181445 0.659816 0.560926 0.141 Uiso 1 1 calc R U . . .
C48 C 0.3649(18) 0.3139(5) 0.3382(4) 0.088(4) Uani 1 1 d . . . . .
H48A H 0.45111 0.305185 0.324356 0.132 Uiso 1 1 calc R U . . .
H48B H 0.288699 0.290141 0.33355 0.132 Uiso 1 1 calc R U . . .
H48C H 0.325815 0.343287 0.327249 0.132 Uiso 1 1 calc R U . . .
C31 C 0.5118(13) 0.6328(4) 0.3930(4) 0.065(3) Uani 1 1 d . . . . .
H31A H 0.587744 0.644984 0.376863 0.097 Uiso 1 1 calc R U . . .
H31B H 0.550654 0.63172 0.421827 0.097 Uiso 1 1 calc R U . . .
H31C H 0.484042 0.601794 0.383576 0.097 Uiso 1 1 calc R U . . .
C83 C 1.0074(11) 0.4724(4) 0.2487(3) 0.059(2) Uani 1 1 d . . . . .
H83A H 1.114571 0.467914 0.25295 0.088 Uiso 1 1 calc R U . . .
H83B H 0.985801 0.502685 0.236586 0.088 Uiso 1 1 calc R U . . .
H83C H 0.965877 0.470345 0.274922 0.088 Uiso 1 1 calc R U . . .
C2 C -0.2144(15) 0.7541(4) 0.7661(4) 0.074(3) Uani 1 1 d . . . . .
H2A H -0.311991 0.768666 0.762962 0.111 Uiso 1 1 calc R U . . .
H2B H -0.167993 0.759208 0.793831 0.111 Uiso 1 1 calc R U . . .
H2C H -0.152679 0.767546 0.746458 0.111 Uiso 1 1 calc R U . . .
C88 C 0.6373(12) 0.5901(5) 0.2868(4) 0.075(3) Uani 1 1 d . . . . .
H88A H 0.567878 0.59907 0.306224 0.112 Uiso 1 1 calc R U . . .
H88B H 0.63798 0.556544 0.284145 0.112 Uiso 1 1 calc R U . . .
H88C H 0.736594 0.600839 0.296633 0.112 Uiso 1 1 calc R U . . .
C72 C 0.6028(13) 0.4396(4) 0.0199(4) 0.065(3) Uani 1 1 d . . . . .
H72A H 0.669236 0.432294 -0.000867 0.098 Uiso 1 1 calc R U . . .
H72B H 0.617487 0.417239 0.042164 0.098 Uiso 1 1 calc R U . . .
H72C H 0.500269 0.438136 0.007605 0.098 Uiso 1 1 calc R U . . .
C20 C -0.2200(16) 0.2619(5) 0.7775(6) 0.100(6) Uani 1 1 d . . . . .
H20A H -0.310648 0.245783 0.782791 0.151 Uiso 1 1 calc R U . . .
H20B H -0.163889 0.242821 0.759993 0.151 Uiso 1 1 calc R U . . .
H20C H -0.160116 0.26783 0.803327 0.151 Uiso 1 1 calc R U . . .
C17 C 0.1486(13) 0.3304(4) 0.8434(4) 0.065(3) Uani 1 1 d . . . . .
H17A H 0.240194 0.31346 0.840796 0.097 Uiso 1 1 calc R U . . .
H17B H 0.084316 0.312165 0.859257 0.097 Uiso 1 1 calc R U . . .
H17C H 0.098167 0.336335 0.816198 0.097 Uiso 1 1 calc R U . . .
C76 C 0.3732(18) 0.3193(5) 0.0516(4) 0.091(4) Uani 1 1 d . . . . .
H76A H 0.275642 0.305069 0.051756 0.136 Uiso 1 1 calc R U . . .
H76B H 0.362096 0.350389 0.040265 0.136 Uiso 1 1 calc R U . . .
H76C H 0.433541 0.300799 0.034724 0.136 Uiso 1 1 calc R U . . .
C15 C -0.1061(17) 0.3475(5) 0.9216(5) 0.092(5) Uani 1 1 d . . . . .
H15A H -0.172856 0.342684 0.942747 0.138 Uiso 1 1 calc R U . . .
H15B H -0.147219 0.332793 0.89623 0.138 Uiso 1 1 calc R U . . .
H15C H -0.009534 0.334009 0.930465 0.138 Uiso 1 1 calc R U . . .
C32 C 0.2785(15) 0.6785(4) 0.3305(3) 0.068(3) Uani 1 1 d . . . . .
H32A H 0.358683 0.691254 0.316346 0.102 Uiso 1 1 calc R U . . .
H32B H 0.2499 0.648373 0.318924 0.102 Uiso 1 1 calc R U . . .
H32C H 0.193397 0.699258 0.327339 0.102 Uiso 1 1 calc R U . . .
C53 C 0.6487(12) 0.4022(6) 0.5822(3) 0.082(4) Uani 1 1 d . U . . .
H53A H 0.754681 0.395558 0.584949 0.123 Uiso 1 1 calc R U . . .
H53B H 0.632918 0.434304 0.589811 0.123 Uiso 1 1 calc R U . . .
H53C H 0.599237 0.381855 0.60025 0.123 Uiso 1 1 calc R U . . .
C6 C 0.1692(16) 0.7350(4) 0.7578(5) 0.091(5) Uani 1 1 d . . . . .
H6A H 0.250508 0.74386 0.742068 0.136 Uiso 1 1 calc R U . . .
H6B H 0.096281 0.759843 0.756775 0.136 Uiso 1 1 calc R U . . .
H6C H 0.207684 0.729262 0.786176 0.136 Uiso 1 1 calc R U . . .
C9 C -0.0328(14) 0.5887(5) 0.9459(3) 0.068(3) Uani 1 1 d . . . . .
H9A H -0.103263 0.601128 0.963633 0.102 Uiso 1 1 calc R U . . .
H9B H -0.036444 0.555004 0.946438 0.102 Uiso 1 1 calc R U . . .
H9C H 0.067054 0.599013 0.955642 0.102 Uiso 1 1 calc R U . . .
C75 C 0.4589(18) 0.2648(5) 0.1294(6) 0.101(5) Uani 1 1 d . . . . .
H75A H 0.357371 0.253268 0.125827 0.151 Uiso 1 1 calc R U . . .
H75B H 0.523716 0.24365 0.116509 0.151 Uiso 1 1 calc R U . . .
H75C H 0.491715 0.267201 0.1586 0.151 Uiso 1 1 calc R U . . .
C14 C -0.0123(13) 0.4375(6) 0.9621(3) 0.086(5) Uani 1 1 d . . . . .
H14A H -0.080819 0.431922 0.982688 0.128 Uiso 1 1 calc R U . . .
H14B H 0.084542 0.424528 0.971524 0.128 Uiso 1 1 calc R U . . .
H14C H -0.002593 0.470696 0.957961 0.128 Uiso 1 1 calc R U . . .
C67 C 0.625(2) 0.6773(5) -0.0109(5) 0.097(5) Uani 1 1 d . . . . .
H67A H 0.705325 0.686556 -0.026694 0.146 Uiso 1 1 calc R U . . .
H67B H 0.590988 0.646394 -0.019225 0.146 Uiso 1 1 calc R U . . .
H67C H 0.542439 0.699042 -0.016024 0.146 Uiso 1 1 calc R U . . .
C56 C 0.3283(14) 0.5616(7) 0.6327(3) 0.088(5) Uani 1 1 d . U . . .
H56A H 0.257603 0.568399 0.652356 0.132 Uiso 1 1 calc R U . . .
H56B H 0.342026 0.528221 0.631012 0.132 Uiso 1 1 calc R U . . .
H56C H 0.423098 0.576215 0.641461 0.132 Uiso 1 1 calc R U . . .
C65 C 0.7673(19) 0.7371(5) 0.0554(5) 0.095(5) Uani 1 1 d . . . . .
H65A H 0.843548 0.743865 0.037341 0.143 Uiso 1 1 calc R U . . .
H65B H 0.687694 0.759767 0.051028 0.143 Uiso 1 1 calc R U . . .
H65C H 0.810491 0.738488 0.083871 0.143 Uiso 1 1 calc R U . . .
C84 C 0.9668(12) 0.3702(4) 0.2374(4) 0.069(3) Uani 1 1 d . . . . .
H84A H 1.074082 0.367021 0.242894 0.103 Uiso 1 1 calc R U . . .
H84B H 0.921655 0.368292 0.263151 0.103 Uiso 1 1 calc R U . . .
H84C H 0.928156 0.345381 0.219231 0.103 Uiso 1 1 calc R U . . .
C4 C 0.0211(17) 0.6912(5) 0.6792(4) 0.083(4) Uani 1 1 d . . . . .
H4A H 0.106661 0.701272 0.665681 0.124 Uiso 1 1 calc R U . . .
H4B H -0.017947 0.662593 0.666599 0.124 Uiso 1 1 calc R U . . .
H4C H -0.055458 0.714997 0.676159 0.124 Uiso 1 1 calc R U . . .
C66 C 0.8495(16) 0.6373(5) 0.0538(5) 0.083(4) Uani 1 1 d . . . . .
H66A H 0.927322 0.64609 0.036825 0.124 Uiso 1 1 calc R U . . .
H66B H 0.88786 0.638967 0.082625 0.124 Uiso 1 1 calc R U . . .
H66C H 0.817198 0.605825 0.047119 0.124 Uiso 1 1 calc R U . . .
C69 C 0.2640(12) 0.5204(7) 0.1202(4) 0.094(5) Uani 1 1 d . U . . .
H69A H 0.156079 0.518323 0.116478 0.142 Uiso 1 1 calc R U . . .
H69B H 0.303351 0.496707 0.139424 0.142 Uiso 1 1 calc R U . . .
H69C H 0.29311 0.550856 0.131004 0.142 Uiso 1 1 calc R U . . .
C78 C 0.7464(17) 0.2737(6) 0.0573(5) 0.100(5) Uani 1 1 d . . . . .
H78A H 0.836848 0.260525 0.048323 0.15 Uiso 1 1 calc R U . . .
H78B H 0.693754 0.249985 0.071234 0.15 Uiso 1 1 calc R U . . .
H78C H 0.683167 0.284903 0.033534 0.15 Uiso 1 1 calc R U . . .
C62 C 0.303(2) 0.6698(9) 0.1234(6) 0.143(7) Uani 1 1 d . U . . .
H62A H 0.216978 0.689422 0.126518 0.215 Uiso 1 1 calc R U . . .
H62B H 0.26931 0.638444 0.116721 0.215 Uiso 1 1 calc R U . . .
H62C H 0.367631 0.669544 0.149022 0.215 Uiso 1 1 calc R U . . .
C77 C 0.9239(17) 0.2964(5) 0.1362(4) 0.086(4) Uani 1 1 d . . . . .
H77A H 1.009219 0.282176 0.125346 0.128 Uiso 1 1 calc R U . . .
H77B H 0.957721 0.321142 0.155125 0.128 Uiso 1 1 calc R U . . .
H77C H 0.871201 0.273225 0.150747 0.128 Uiso 1 1 calc R U . . .
C34 C -0.0674(14) 0.6963(5) 0.3795(5) 0.090(5) Uani 1 1 d . . . . .
H34A H -0.152176 0.713368 0.387908 0.135 Uiso 1 1 calc R U . . .
H34B H -0.012861 0.715878 0.36203 0.135 Uiso 1 1 calc R U . . .
H34C H -0.102102 0.668727 0.364486 0.135 Uiso 1 1 calc R U . . .
C11 C 0.3165(13) 0.5821(7) 0.9180(4) 0.099(5) Uani 1 1 d . U . . .
H11A H 0.422638 0.588546 0.920847 0.149 Uiso 1 1 calc R U . . .
H11B H 0.268971 0.599592 0.93843 0.149 Uiso 1 1 calc R U . . .
H11C H 0.300558 0.549122 0.922038 0.149 Uiso 1 1 calc R U . . .
C19 C -0.3747(16) 0.3511(5) 0.7863(5) 0.091(5) Uani 1 1 d . . . . .
H19A H -0.460783 0.333156 0.792559 0.136 Uiso 1 1 calc R U . . .
H19B H -0.311786 0.357454 0.811561 0.136 Uiso 1 1 calc R U . . .
H19C H -0.407743 0.380118 0.773368 0.136 Uiso 1 1 calc R U . . .
C74 C 0.3408(15) 0.3570(6) 0.1368(5) 0.096(5) Uani 1 1 d . . . . .
H74A H 0.242202 0.343125 0.134444 0.144 Uiso 1 1 calc R U . . .
H74B H 0.381553 0.357062 0.165514 0.144 Uiso 1 1 calc R U . . .
H74C H 0.333968 0.388651 0.126652 0.144 Uiso 1 1 calc R U . . .
Co5A Co 0.5688(2) 0.59992(8) 0.09550(6) 0.0338(7) Uani 0.639(6) 1 d . . P B 2
C68 C 0.2646(19) 0.5540(8) 0.0343(7) 0.126(7) Uani 1 1 d . U . . .
H68A H 0.156638 0.551964 0.030832 0.19 Uiso 1 1 calc R U . . .
H68B H 0.294204 0.58488 0.043834 0.19 Uiso 1 1 calc R U . . .
H68C H 0.303367 0.548045 0.008116 0.19 Uiso 1 1 calc R U . . .
C70 C 0.2678(19) 0.4546(7) 0.0529(7) 0.131(7) Uani 1 1 d . U . . .
H70A H 0.159641 0.454716 0.050093 0.196 Uiso 1 1 calc R U . . .
H70B H 0.303111 0.447968 0.026406 0.196 Uiso 1 1 calc R U . . .
H70C H 0.304029 0.43091 0.072585 0.196 Uiso 1 1 calc R U . . .
Co6A Co 0.5716(7) 0.4134(2) 0.1077(2) 0.018(2) Uani 0.146(4) 1 d . U P A 2
C63 C 0.265(2) 0.6954(9) 0.0361(6) 0.146(6) Uani 1 1 d . U . . .
H63A H 0.181066 0.714114 0.042627 0.219 Uiso 1 1 calc R U . . .
H63B H 0.309163 0.709231 0.013052 0.219 Uiso 1 1 calc R U . . .
H63C H 0.231023 0.66425 0.028772 0.219 Uiso 1 1 calc R U . . .
C64 C 0.449(3) 0.7491(8) 0.0973(9) 0.179(7) Uani 1 1 d . U . . .
H64A H 0.358249 0.765672 0.101336 0.269 Uiso 1 1 calc R U . . .
H64B H 0.513598 0.748325 0.122982 0.269 Uiso 1 1 calc R U . . .
H64C H 0.50021 0.764734 0.076418 0.269 Uiso 1 1 calc R U . . .

loop_
_atom_site_aniso_label
_atom_site_aniso_U_11
_atom_site_aniso_U_22
_atom_site_aniso_U_33
_atom_site_aniso_U_23
_atom_site_aniso_U_13
_atom_site_aniso_U_12
Co4 0.0365(6) 0.0260(5) 0.0291(6) -0.0002(4) 0.0041(5) 0.0048(5)
Co2 0.0306(6) 0.0285(5) 0.0263(5) -0.0036(4) 0.0045(4) -0.0010(4)
Co3 0.0317(6) 0.0262(5) 0.0338(6) 0.0014(4) 0.0064(5) -0.0018(4)
Co1 0.0361(6) 0.0270(6) 0.0394(6) -0.0070(5) 0.0078(5) -0.0033(5)
Co6 0.0364(8) 0.0278(7) 0.0447(9) 0.0035(6) 0.0101(6) 0.0053(5)
Si14 0.0252(8) 0.0329(9) 0.0180(7) 0.0003(7) 0.0053(6) -0.0001(7)
Si9 0.0259(8) 0.0299(8) 0.0200(7) 0.0017(7) 0.0055(6) 0.0001(7)
Si10 0.0227(9) 0.0363(10) 0.0263(9) -0.0003(7) 0.0011(7) -0.0015(7)
Si24 0.0262(9) 0.0429(10) 0.0190(8) -0.0004(7) 0.0045(6) -0.0004(8)
Si13 0.0214(8) 0.0386(10) 0.0267(8) 0.0023(7) 0.0003(6) -0.0018(7)
Si17 0.0308(9) 0.0388(11) 0.0344(10) 0.0094(8) 0.0060(7) -0.0006(8)
Si18 0.0280(9) 0.0720(16) 0.0306(9) 0.0143(10) 0.0045(7) 0.0175(10)
Si8 0.0516(12) 0.0312(10) 0.0350(10) -0.0025(8) 0.0085(9) 0.0084(9)
Si19 0.0416(11) 0.0448(12) 0.0346(10) -0.0104(9) 0.0062(8) 0.0051(9)
Si23 0.0217(9) 0.0815(18) 0.0299(10) -0.0144(10) -0.0037(7) 0.0104(10)
Si6 0.0410(11) 0.0556(13) 0.0314(10) 0.0148(9) 0.0042(8) 0.0077(10)
Si30 0.0316(10) 0.0551(13) 0.0363(10) -0.0085(9) 0.0005(8) -0.0116(9)
Si3 0.0346(10) 0.0514(12) 0.0383(11) -0.0180(9) 0.0075(8) 0.0025(9)
Si12 0.0451(12) 0.0283(10) 0.0652(15) 0.0083(10) 0.0051(11) 0.0039(9)
Si20 0.0430(11) 0.0383(11) 0.0381(10) -0.0050(9) 0.0042(8) -0.0073(9)
Si27 0.0373(10) 0.0486(13) 0.0471(12) 0.0165(10) 0.0065(9) 0.0047(9)
Si15 0.0584(15) 0.0370(12) 0.0571(14) -0.0056(10) -0.0037(11) -0.0022(10)
Si5 0.0417(11) 0.0848(19) 0.0304(10) 0.0241(12) 0.0122(9) 0.0022(12)
Si28 0.0342(10) 0.0482(12) 0.0544(13) 0.0133(10) 0.0055(9) 0.0124(9)
Si4 0.0314(10) 0.0698(16) 0.0393(11) -0.0173(11) 0.0033(8) -0.0138(10)
Si16 0.0709(16) 0.0309(11) 0.0552(14) -0.0084(10) 0.0166(12) 0.0082(11)
Si1 0.0611(15) 0.0354(11) 0.0537(14) -0.0040(10) 0.0018(11) 0.0043(10)
Si7 0.0447(12) 0.0326(11) 0.0686(16) -0.0052(10) 0.0117(11) -0.0044(9)
Si29 0.0286(10) 0.0489(13) 0.0703(17) -0.0187(11) 0.0080(10) 0.0037(9)
Si2 0.0750(17) 0.0315(11) 0.0582(15) 0.0055(10) 0.0261(13) -0.0025(11)
Si11 0.0571(14) 0.0364(11) 0.0470(13) 0.0032(9) 0.0082(10) -0.0090(10)
Si22 0.0763(19) 0.0471(14) 0.076(2) 0.0202(14) 0.0276(16) -0.0054(13)
Si26 0.0783(18) 0.0428(13) 0.0633(16) -0.0098(12) 0.0257(14) -0.0001(12)
Si25 0.082(2) 0.0378(13) 0.079(2) -0.0008(13) 0.0259(16) 0.0013(13)
Si21 0.0622(18) 0.091(3) 0.129(3) 0.066(3) 0.0232(19) 0.0221(17)
Co5 0.040(2) 0.0322(19) 0.037(3) -0.0005(15) 0.0130(16) -0.0146(14)
N5 0.022(3) 0.026(3) 0.015(2) -0.0039(19) -0.0008(19) -0.0023(19)
N7 0.024(2) 0.024(2) 0.016(2) 0.0001(19) 0.0013(18) -0.0013(19)
N9 0.024(3) 0.034(3) 0.024(2) 0.004(2) 0.000(2) 0.008(2)
N10 0.046(3) 0.034(3) 0.026(3) -0.010(2) 0.010(2) -0.007(3)
N3 0.035(3) 0.055(4) 0.020(3) 0.015(3) 0.005(2) 0.006(3)
C017 0.022(3) 0.032(3) 0.024(3) 0.003(3) 0.007(2) 0.003(2)
C018 0.016(3) 0.048(4) 0.020(3) -0.002(3) 0.003(2) 0.000(3)
C019 0.026(3) 0.034(4) 0.023(3) -0.007(3) 0.008(2) -0.002(3)
C01A 0.022(3) 0.040(4) 0.028(3) 0.010(3) 0.008(2) 0.003(3)
C01B 0.020(3) 0.032(3) 0.015(3) 0.006(2) 0.001(2) 0.000(2)
N14 0.030(3) 0.043(4) 0.052(4) 0.006(3) 0.001(3) 0.013(3)
N2 0.031(3) 0.044(3) 0.026(3) -0.013(3) 0.006(2) -0.005(3)
N4 0.040(3) 0.031(3) 0.032(3) 0.000(2) 0.002(2) 0.000(2)
C01F 0.021(3) 0.032(3) 0.016(3) 0.002(2) 0.005(2) 0.000(2)
C01G 0.021(3) 0.027(3) 0.015(3) -0.001(2) 0.006(2) -0.003(2)
C01H 0.020(3) 0.036(3) 0.019(3) 0.004(2) 0.008(2) 0.002(2)
N8 0.056(4) 0.027(3) 0.037(3) -0.002(2) 0.002(3) 0.007(3)
C01J 0.018(3) 0.029(3) 0.018(3) -0.002(2) 0.000(2) 0.004(2)
N12 0.027(3) 0.103(7) 0.025(3) 0.003(4) 0.003(2) 0.006(4)
C01L 0.022(3) 0.039(4) 0.020(3) 0.003(3) 0.005(2) 0.004(3)
N15 0.024(3) 0.041(4) 0.073(5) -0.020(3) 0.005(3) -0.002(3)
C01N 0.019(3) 0.037(4) 0.032(3) -0.001(3) 0.006(2) -0.001(3)
N1 0.066(5) 0.032(3) 0.049(4) -0.003(3) 0.019(4) 0.004(3)
N6 0.047(4) 0.025(3) 0.051(4) 0.003(3) 0.011(3) 0.001(3)
C01Q 0.021(3) 0.052(4) 0.015(3) 0.002(3) 0.001(2) 0.008(3)
C01R 0.023(3) 0.040(4) 0.019(3) -0.006(3) 0.004(2) -0.004(3)
C26 0.050(5) 0.041(4) 0.038(4) 0.010(3) 0.015(4) -0.001(4)
C01T 0.023(3) 0.047(4) 0.017(3) -0.001(3) 0.003(2) 0.000(3)
C01U 0.027(3) 0.049(4) 0.023(3) -0.010(3) 0.006(2) 0.000(3)
C01V 0.024(3) 0.036(4) 0.023(3) -0.008(3) 0.001(2) -0.004(3)
C01W 0.024(3) 0.042(4) 0.030(3) 0.003(3) 0.010(3) 0.012(3)
C27 0.023(3) 0.051(4) 0.031(3) 0.003(3) 0.006(3) -0.003(3)
C01Y 0.024(3) 0.036(4) 0.034(4) 0.000(3) 0.006(3) 0.009(3)
C24 0.038(4) 0.061(6) 0.048(5) 0.000(4) 0.008(4) 0.006(4)
C73 0.029(4) 0.058(5) 0.036(4) 0.000(4) 0.011(3) 0.002(4)
C55 0.027(4) 0.065(6) 0.066(6) 0.003(5) 0.014(4) 0.003(4)
C40 0.036(4) 0.074(7) 0.050(5) 0.025(5) -0.001(4) -0.004(4)
N13 0.063(5) 0.039(4) 0.076(6) -0.005(4) 0.031(4) 0.001(3)
C50 0.032(4) 0.054(5) 0.067(6) 0.009(4) 0.013(4) 0.004(4)
C30 0.028(4) 0.044(5) 0.110(9) 0.000(5) -0.002(5) 0.011(3)
C41 0.022(3) 0.053(5) 0.034(4) 0.000(3) 0.008(3) 0.001(3)
C25 0.047(4) 0.044(4) 0.028(4) -0.007(3) 0.004(3) 0.002(3)
C28 0.036(4) 0.074(6) 0.045(5) 0.007(4) 0.011(4) 0.004(4)
C18 0.043(5) 0.073(7) 0.059(6) 0.027(5) 0.025(4) 0.015(4)
C80 0.033(4) 0.084(8) 0.071(7) 0.023(6) 0.019(4) 0.013(4)
C51 0.075(6) 0.074(7) 0.033(4) -0.003(4) 0.019(4) -0.026(5)
C36 0.070(7) 0.049(6) 0.108(10) 0.020(6) 0.046(7) 0.001(5)
C42 0.050(5) 0.057(5) 0.024(3) 0.005(3) 0.010(3) -0.007(4)
C37 0.028(4) 0.057(5) 0.043(4) 0.001(4) 0.008(3) 0.002(3)
C61 0.056(6) 0.077(7) 0.053(6) -0.017(5) -0.010(4) -0.024(5)
C60 0.033(4) 0.053(5) 0.070(6) -0.010(4) 0.018(4) -0.012(4)
N11 0.072(5) 0.084(6) 0.121(9) 0.070(6) 0.044(5) 0.019(4)
C85 0.035(4) 0.073(7) 0.065(6) -0.003(5) 0.006(4) 0.007(4)
C49 0.071(7) 0.054(6) 0.062(6) 0.009(5) 0.026(5) 0.007(5)
C3 0.064(6) 0.080(8) 0.053(6) -0.010(5) 0.004(5) 0.003(6)
C79 0.119(11) 0.054(6) 0.063(7) 0.020(5) 0.033(7) 0.000(7)
C58 0.049(5) 0.086(8) 0.042(5) -0.007(5) 0.009(4) -0.010(5)
C87 0.070(7) 0.046(6) 0.134(12) -0.030(7) 0.025(7) 0.006(5)
C12 0.036(4) 0.063(6) 0.054(5) -0.011(4) 0.017(4) -0.007(4)
C39 0.045(5) 0.047(5) 0.075(7) -0.015(5) 0.002(4) -0.009(4)
C8 0.058(6) 0.056(6) 0.096(9) -0.041(6) 0.017(6) 0.002(5)
C29 0.031(4) 0.079(7) 0.076(7) -0.046(6) -0.015(4) -0.008(4)
C89 0.038(5) 0.105(9) 0.055(6) -0.019(6) -0.006(4) -0.004(5)
C91 0.030(4) 0.075(6) 0.058(5) -0.010(5) 0.012(4) -0.010(4)
C13 0.046(5) 0.167(15) 0.059(7) 0.041(8) 0.029(5) 0.025(7)
C7 0.035(4) 0.067(6) 0.077(7) -0.021(5) 0.018(4) -0.005(4)
C52 0.046(5) 0.048(5) 0.078(7) 0.023(5) 0.002(4) -0.002(4)
C33 0.072(7) 0.045(6) 0.104(10) -0.009(6) 0.023(7) -0.026(5)
C43 0.050(4) 0.041(4) 0.024(3) -0.005(3) 0.001(3) 0.003(3)
C35 0.070(7) 0.041(6) 0.143(13) -0.031(7) 0.022(8) 0.005(5)
C16 0.062(6) 0.070(7) 0.049(5) 0.016(5) -0.015(5) 0.010(5)
C23 0.086(7) 0.045(5) 0.047(5) -0.009(4) 0.003(5) -0.001(5)
C1 0.090(8) 0.064(7) 0.053(6) 0.017(5) -0.023(5) -0.014(6)
C90 0.115(10) 0.049(6) 0.060(6) -0.001(5) 0.030(6) -0.011(6)
C5 0.052(5) 0.049(5) 0.067(6) -0.002(5) 0.004(5) -0.001(4)
C59 0.081(7) 0.053(6) 0.051(5) 0.002(4) 0.005(5) -0.017(5)
C22 0.106(9) 0.039(5) 0.069(7) 0.009(5) 0.020(6) 0.025(6)
C44 0.054(6) 0.094(9) 0.064(7) 0.000(6) 0.005(5) 0.000(6)
C46 0.083(8) 0.067(7) 0.068(7) -0.016(6) -0.015(6) 0.010(6)
C71 0.064(6) 0.078(7) 0.038(5) 0.011(5) 0.011(4) 0.008(5)
C54 0.074(7) 0.058(6) 0.104(9) 0.049(6) 0.052(7) 0.045(6)
C10 0.070(7) 0.074(8) 0.118(11) -0.044(8) 0.034(7) -0.026(6)
C21 0.057(7) 0.142(15) 0.100(11) -0.034(10) -0.013(7) -0.026(8)
C81 0.056(6) 0.101(9) 0.048(6) 0.005(6) 0.009(4) -0.003(6)
C47 0.095(9) 0.047(6) 0.109(10) 0.015(6) 0.033(8) 0.029(6)
C82 0.063(6) 0.054(6) 0.094(9) 0.028(6) 0.020(6) -0.003(5)
C86 0.031(4) 0.088(8) 0.083(8) -0.015(6) 0.014(4) -0.001(5)
C45 0.089(9) 0.034(5) 0.148(14) 0.005(7) -0.018(9) -0.018(5)
C57 0.079(8) 0.054(7) 0.156(15) -0.023(8) 0.039(9) 0.005(6)
C48 0.123(11) 0.078(9) 0.066(7) -0.035(7) 0.020(7) 0.005(8)
C31 0.065(6) 0.061(6) 0.070(7) -0.004(5) 0.017(5) -0.010(5)
C83 0.048(5) 0.069(6) 0.057(5) -0.001(5) -0.011(4) 0.005(4)
C2 0.087(8) 0.050(6) 0.083(8) -0.012(6) -0.004(7) 0.009(6)
C88 0.050(6) 0.099(10) 0.079(8) -0.015(7) 0.030(5) 0.004(6)
C72 0.063(6) 0.068(7) 0.068(7) -0.024(6) 0.018(5) -0.009(5)
C20 0.069(8) 0.085(10) 0.149(15) 0.048(10) 0.021(9) -0.019(7)
C17 0.071(7) 0.057(6) 0.063(6) 0.000(5) -0.009(5) 0.002(5)
C76 0.117(11) 0.067(8) 0.083(9) -0.013(7) -0.020(8) 0.013(8)
C15 0.104(10) 0.085(9) 0.095(10) 0.047(8) 0.045(8) -0.016(8)
C32 0.100(9) 0.061(6) 0.041(5) 0.017(5) 0.002(5) -0.008(6)
C53 0.047(5) 0.145(10) 0.051(5) -0.004(6) -0.007(4) 0.025(6)
C6 0.101(10) 0.054(7) 0.124(12) -0.018(7) 0.044(9) -0.033(7)
C9 0.084(7) 0.094(8) 0.031(4) -0.010(5) 0.026(5) 0.016(6)
C75 0.101(11) 0.075(9) 0.128(14) 0.023(9) 0.024(10) -0.026(8)
C14 0.070(7) 0.164(15) 0.026(4) 0.010(6) 0.021(4) 0.011(8)
C67 0.141(14) 0.067(8) 0.086(10) 0.010(7) 0.019(9) 0.015(9)
C56 0.071(7) 0.159(14) 0.036(5) 0.009(7) 0.010(5) 0.003(8)
C65 0.123(12) 0.084(10) 0.087(9) -0.015(8) 0.056(9) -0.033(9)
C84 0.062(6) 0.056(6) 0.087(8) 0.021(6) 0.001(6) 0.016(5)
C4 0.116(11) 0.081(9) 0.054(6) 0.031(6) 0.021(7) 0.018(8)
C66 0.093(9) 0.062(7) 0.100(10) 0.010(7) 0.040(8) -0.007(6)
C69 0.033(5) 0.169(15) 0.083(8) -0.003(9) 0.014(5) 0.002(7)
C78 0.092(10) 0.104(12) 0.105(11) -0.067(10) 0.016(8) 0.002(8)
C62 0.109(11) 0.217(16) 0.114(9) 0.051(11) 0.063(8) 0.037(11)
C77 0.119(11) 0.066(8) 0.070(8) 0.011(6) 0.006(7) 0.035(8)
C34 0.069(7) 0.077(8) 0.118(12) 0.047(8) -0.017(7) 0.012(6)
C11 0.050(6) 0.171(12) 0.070(7) 0.028(8) -0.023(5) -0.008(7)
C19 0.091(9) 0.069(8) 0.122(12) -0.019(8) 0.064(9) -0.031(7)
C74 0.073(8) 0.100(11) 0.122(13) -0.017(10) 0.042(9) 0.017(8)
Co5A 0.0287(10) 0.0429(13) 0.0298(12) 0.0116(10) 0.0029(8) 0.0020(8)
C68 0.084(9) 0.155(13) 0.142(12) 0.048(10) 0.020(9) 0.014(9)
C70 0.082(9) 0.120(11) 0.193(14) -0.027(11) 0.022(9) -0.020(8)
Co6A 0.015(3) 0.020(3) 0.021(4) -0.009(2) 0.015(3) -0.004(2)
C63 0.109(8) 0.201(13) 0.126(7) 0.068(9) 0.007(5) 0.051(9)
C64 0.144(15) 0.129(7) 0.27(2) -0.032(12) 0.066(13) 0.017(8)

loop_
_atom_type_symbol
_atom_type_description
_atom_type_scat_dispersion_real
_atom_type_scat_dispersion_imag
_atom_type_scat_source
C C 0.0181 0.0091 'International Tables Vol C Tables 4.2.6.8 and 6.1.1.4'
H H 0 0 'International Tables Vol C Tables 4.2.6.8 and 6.1.1.4'
Co Co -2.3653 3.6143 'International Tables Vol C Tables 4.2.6.8 and 6.1.1.4'
N N 0.0311 0.018 'International Tables Vol C Tables 4.2.6.8 and 6.1.1.4'
Si Si 0.2541 0.3302 'International Tables Vol C Tables 4.2.6.8 and 6.1.1.4'

loop_
_exptl_crystal_face_index_h
_exptl_crystal_face_index_k
_exptl_crystal_face_index_l
_exptl_crystal_face_perp_dist
0 -1 0 0.1054
0 1 0 0.0702
-1 -1 1 0.1082
-1 -1 0 0.1045
1 1 1 0.1516
-1 -1 -1 0.119
1 0 0 0.1447
1 0 1 0.1397
-1 0 -1 0.1279
0 0 -1 0.0967
0 0 1 0.0744
1 -1 1 0.1201
1 -1 0 0.1286
-1 1 0 0.1219
-1 1 1 0.1208
1 -1 -1 0.1483
0 1 -1 0.1061
0 -1 1 0.1043
4 -14 -7 0.1149
-4 -14 6 0.0738
1 1 -1 0.1775
0 -1 -1 0.1168
3 -12 -14 0.1149
-3 -15 -6 0.1016
0 -5 -21 0.0875
0 5 20 0.0662

loop_
_geom_angle_atom_site_label_1
_geom_angle_atom_site_label_2
_geom_angle_atom_site_label_3
_geom_angle
_geom_angle_site_symmetry_1
_geom_angle_site_symmetry_3
_geom_angle_publ_flag
N8 Co4 N9 135.3(3) . . ?
N8 Co4 C01J 156.1(3) . . ?
C01J Co4 N9 68.3(2) . . ?
N4 Co2 N5 136.3(2) . . ?
N4 Co2 C01F 156.6(3) . . ?
C01F Co2 N5 66.8(2) . . ?
C017 Co3 N7 66.1(2) . . ?
N6 Co3 N7 137.1(3) . . ?
N6 Co3 C017 156.7(3) . . ?
C019 Co1 N2 68.3(3) . . ?
N1 Co1 C019 156.5(3) . . ?
N1 Co1 N2 135.1(3) . . ?
C01Y Co6 N14 67.1(3) . . ?
N13 Co6 N14 135.3(4) . . ?
N13 Co6 C01Y 157.3(4) . . ?
N7 Si14 C41 108.3(3) . . ?
N7 Si14 C42 108.7(3) . . ?
N7 Si14 C43 114.1(3) . . ?
C42 Si14 C41 111.4(4) . . ?
C43 Si14 C41 107.9(4) . . ?
C43 Si14 C42 106.5(4) . . ?
N5 Si9 C26 113.1(3) . . ?
N5 Si9 C27 107.9(3) . . ?
N5 Si9 C25 108.9(3) . . ?
C27 Si9 C26 109.3(4) . . ?
C27 Si9 C25 111.2(4) . . ?
C25 Si9 C26 106.4(4) . . ?
N5 Si10 C30 113.6(4) . . ?
N5 Si10 C28 108.6(3) . . ?
N5 Si10 C29 109.1(4) . . ?
C30 Si10 C28 104.0(5) . . ?
C29 Si10 C30 108.9(6) . . ?
C29 Si10 C28 112.7(5) . . ?
N12 Si24 C73 109.1(3) . . ?
N12 Si24 C71 110.3(4) . . ?
N12 Si24 C72 114.3(5) . . ?
C71 Si24 C73 109.7(5) . . ?
C71 Si24 C72 104.2(6) . . ?
C72 Si24 C73 109.1(5) . . ?
N7 Si13 C40 108.6(3) . . ?
N7 Si13 C37 108.4(3) . . ?
N7 Si13 C39 113.0(4) . . ?
C40 Si13 C37 112.4(5) . . ?
C40 Si13 C39 108.1(5) . . ?
C37 Si13 C39 106.4(5) . . ?
N9 Si17 C50 107.7(4) . . ?
N9 Si17 C51 114.6(4) . . ?
N9 Si17 C52 108.0(4) . . ?
C50 Si17 C51 107.3(5) . . ?
C50 Si17 C52 112.2(5) . . ?
C52 Si17 C51 107.0(5) . . ?
N9 Si18 C55 108.1(4) . . ?
N9 Si18 C54 107.1(5) . . ?
N9 Si18 C53 113.0(4) . . ?
C55 Si18 C54 110.9(5) . . ?
C53 Si18 C55 109.3(6) . . ?
C53 Si18 C54 108.4(7) . . ?
N4 Si8 C24 109.6(4) . . ?
N4 Si8 C23 112.3(4) . . ?
N4 Si8 C22 114.1(5) . . ?
C24 Si8 C23 108.9(5) . . ?
C22 Si8 C24 106.1(6) . . ?
C22 Si8 C23 105.6(5) . . ?
N10 Si19 C58 110.5(4) . . ?
N10 Si19 C57 113.0(5) . . ?
N10 Si19 C56 110.5(5) . . ?
C58 Si19 C56 107.6(6) . . ?
C57 Si19 C58 108.3(6) . . ?
C57 Si19 C56 106.7(8) . . ?
N12 Si23 C69 110.0(5) . . ?
N12 Si23 C68 109.4(7) . . ?
N12 Si23 C70 113.4(7) . . ?
C69 Si23 C70 105.3(9) . . ?
C68 Si23 C69 111.2(9) . . ?
C68 Si23 C70 107.3(11) . . ?
N3 Si6 C18 108.6(4) . . ?
N3 Si6 C16 109.6(4) . . ?
N3 Si6 C17 112.4(5) . . ?
C18 Si6 C16 107.5(5) . . ?
C18 Si6 C17 108.9(6) . . ?
C17 Si6 C16 109.7(5) . . ?
N15 Si30 C89 111.1(5) . . ?
N15 Si30 C91 108.5(4) . . ?
N15 Si30 C90 110.1(5) . . ?
C89 Si30 C90 108.2(6) . . ?
C91 Si30 C89 107.9(5) . . ?
C91 Si30 C90 110.9(5) . . ?
N2 Si3 C8 107.8(4) . . ?
N2 Si3 C7 108.1(4) . . ?
N2 Si3 C9 113.0(4) . . ?
C8 Si3 C7 112.3(5) . . ?
C8 Si3 C9 110.5(6) . . ?
C7 Si3 C9 105.3(6) . . ?
N6 Si12 C36 109.6(4) . . ?
N6 Si12 C35 112.3(5) . . ?
N6 Si12 C34 114.2(6) . . ?
C35 Si12 C36 107.0(7) . . ?
C35 Si12 C34 107.6(7) . . ?
C34 Si12 C36 105.7(6) . . ?
N10 Si20 C61 110.8(4) . . ?
N10 Si20 C60 107.7(4) . . ?
N10 Si20 C59 114.5(5) . . ?
C61 Si20 C60 108.9(5) . . ?
C61 Si20 C59 105.8(5) . . ?
C59 Si20 C60 108.9(5) . . ?
N14 Si27 C80 108.6(4) . . ?
N14 Si27 C81 111.7(5) . . ?
N14 Si27 C82 107.7(5) . . ?
C81 Si27 C80 107.4(6) . . ?
C82 Si27 C80 111.6(6) . . ?
C82 Si27 C81 109.9(6) . . ?
N8 Si15 C44 110.5(5) . . ?
N8 Si15 C46 112.4(5) . . ?
N8 Si15 C45 112.4(5) . . ?
C44 Si15 C45 106.0(7) . . ?
C46 Si15 C44 105.5(6) . . ?
C46 Si15 C45 109.7(6) . . ?
N3 Si5 C13 109.9(4) . . ?
N3 Si5 C15 109.9(5) . . ?
N3 Si5 C14 111.1(5) . . ?
C13 Si5 C14 108.0(7) . . ?
C15 Si5 C13 108.9(8) . . ?
C15 Si5 C14 108.9(7) . . ?
N14 Si28 C85 108.0(4) . . ?
N14 Si28 C83 112.9(4) . . ?
N14 Si28 C84 108.9(4) . . ?
C85 Si28 C83 107.4(5) . . ?
C85 Si28 C84 112.4(6) . . ?
C84 Si28 C83 107.4(5) . . ?
N2 Si4 C12 108.9(4) . . ?
N2 Si4 C10 108.3(5) . . ?
N2 Si4 C11 113.2(5) . . ?
C12 Si4 C10 109.4(5) . . ?
C12 Si4 C11 107.9(7) . . ?
C11 Si4 C10 109.0(8) . . ?
N8 Si16 C49 110.4(4) . . ?
N8 Si16 C47 113.8(5) . . ?
N8 Si16 C48 113.1(5) . . ?
C49 Si16 C47 106.3(6) . . ?
C49 Si16 C48 106.5(6) . . ?
C47 Si16 C48 106.3(7) . . ?
N1 Si1 C3 111.3(5) . . ?
N1 Si1 C1 113.7(5) . . ?
N1 Si1 C2 111.4(5) . . ?
C3 Si1 C1 105.4(6) . . ?
C3 Si1 C2 106.8(6) . . ?
C2 Si1 C1 107.8(6) . . ?
N4 Si7 C21 112.5(6) . . ?
N4 Si7 C20 113.7(5) . . ?
N4 Si7 C19 109.4(5) . . ?
C20 Si7 C21 107.6(8) . . ?
C19 Si7 C21 107.1(8) . . ?
C19 Si7 C20 106.1(8) . . ?
N15 Si29 C87 108.7(5) . . ?
N15 Si29 C86 109.6(4) . . ?
N15 Si29 C88 111.7(4) . . ?
C87 Si29 C86 111.0(6) . . ?
C88 Si29 C87 110.0(7) . . ?
C88 Si29 C86 105.9(6) . . ?
N1 Si2 C5 112.1(4) . . ?
N1 Si2 C6 112.3(5) . . ?
N1 Si2 C4 112.5(6) . . ?
C5 Si2 C6 105.6(6) . . ?
C5 Si2 C4 105.2(6) . . ?
C6 Si2 C4 108.7(7) . . ?
N6 Si11 C33 113.5(5) . . ?
N6 Si11 C31 108.3(4) . . ?
N6 Si11 C32 114.3(5) . . ?
C33 Si11 C31 105.6(6) . . ?
C33 Si11 C32 105.2(6) . . ?
C32 Si11 C31 109.6(6) . . ?
N11 Si22 C67 112.5(8) . . ?
N11 Si22 C65 113.8(7) . . ?
N11 Si22 C66 108.9(5) . . ?
C67 Si22 C65 105.7(7) . . ?
C67 Si22 C66 109.9(7) . . ?
C66 Si22 C65 105.7(7) . . ?
N13 Si26 C79 110.2(5) . . ?
N13 Si26 C78 113.0(6) . . ?
N13 Si26 C77 111.4(5) . . ?
C79 Si26 C77 107.7(7) . . ?
C78 Si26 C79 108.0(7) . . ?
C78 Si26 C77 106.2(7) . . ?
N13 Si25 C76 114.5(6) . . ?
N13 Si25 C75 114.2(6) . . ?
N13 Si25 C74 109.5(6) . . ?
N13 Si25 Co6A 45.9(3) . . ?
C76 Si25 C74 107.2(7) . . ?
C76 Si25 Co6A 100.7(5) . . ?
C75 Si25 C76 109.0(8) . . ?
C75 Si25 C74 101.5(8) . . ?
C75 Si25 Co6A 149.9(6) . . ?
C74 Si25 Co6A 73.1(5) . . ?
N11 Si21 C62 113.2(8) . . ?
N11 Si21 C63 113.7(9) . . ?
N11 Si21 C64 113.0(9) . . ?
C63 Si21 C62 104.4(10) . . ?
C64 Si21 C62 103.2(13) . . ?
C64 Si21 C63 108.4(13) . . ?
C01A Co5 N11 147.5(5) . . ?
Si9 N5 Co2 112.6(3) . . ?
Si9 N5 Si10 121.4(3) . . ?
Si10 N5 Co2 106.4(3) . . ?
C01G N5 Co2 82.5(3) . . ?
C01G N5 Si9 114.6(4) . . ?
C01G N5 Si10 112.4(4) . . ?
Si14 N7 Co3 112.3(2) . . ?
Si13 N7 Co3 106.2(2) . . ?
Si13 N7 Si14 121.4(3) . . ?
C01B N7 Co3 83.1(3) . . ?
C01B N7 Si14 115.0(4) . . ?
C01B N7 Si13 111.9(4) . . ?
Si17 N9 Co4 112.4(3) . . ?
Si17 N9 Si18 120.8(3) . . ?
Si18 N9 Co4 109.9(3) . . ?
C01H N9 Co4 82.5(3) . . ?
C01H N9 Si17 112.8(4) . . ?
C01H N9 Si18 112.0(4) . . ?
Si19 N10 Si20 123.4(4) . . ?
C01R N10 Si19 118.3(5) . . ?
C01R N10 Si20 118.3(5) . . ?
Si5 N3 Si6 124.9(4) . . ?
C01L N3 Si6 118.1(5) . . ?
C01L N3 Si5 116.7(5) . . ?
C01B C017 Co3 100.2(4) . . ?
C01B C017 C01R 117.2(6) . . ?
C01R C017 Co3 142.6(6) . . ?
C01A C018 N12 111.5(7) . . ?
C01A C018 C01Y 124.2(6) . . ?
C01Y C018 N12 124.2(7) . . ?
C01G C019 Co1 150.5(5) . . ?
C01G C019 C01V 113.6(6) . . ?
C01V C019 Co1 95.8(5) . . ?
C018 C01A Co5 136.3(6) . . ?
C018 C01A C01N 117.1(6) . . ?
C018 C01A Co5A 106.6(5) . . ?
C01N C01A Co5 106.5(6) . . ?
C01N C01A Co5A 136.3(6) . . ?
C017 C01B N7 110.6(6) . . ?
C017 C01B C01J 125.2(6) . . ?
C01J C01B N7 124.2(6) . . ?
Si27 N14 Co6 112.4(4) . . ?
Si27 N14 Si28 121.5(4) . . ?
Si28 N14 Co6 109.7(3) . . ?
C01W N14 Co6 79.1(4) . . ?
C01W N14 Si27 115.8(5) . . ?
C01W N14 Si28 110.5(5) . . ?
Si3 N2 Co1 110.6(3) . . ?
Si4 N2 Co1 110.1(3) . . ?
Si4 N2 Si3 120.9(3) . . ?
C01V N2 Co1 82.8(4) . . ?
C01V N2 Si3 113.6(5) . . ?
C01V N2 Si4 112.4(5) . . ?
Si8 N4 Co2 119.8(4) . . ?
Si8 N4 Si7 125.3(4) . . ?
Si7 N4 Co2 114.8(4) . . ?
C01G C01F Co2 99.3(4) . . ?
C01L C01F Co2 143.9(5) . . ?
C01L C01F C01G 116.8(6) . . ?
C019 C01G N5 122.9(6) . . ?
C019 C01G C01F 125.9(6) . . ?
C01F C01G N5 111.1(5) . . ?
C01J C01H N9 113.1(6) . . ?
C01T C01H N9 122.8(6) . . ?
C01T C01H C01J 124.1(6) . . ?
Si15 N8 Co4 118.1(4) . . ?
Si15 N8 Si16 122.5(4) . . ?
Si16 N8 Co4 119.1(4) . . ?
C01B C01J Co4 150.2(5) . . ?
C01B C01J C01H 113.6(6) . . ?
C01H C01J Co4 96.1(5) . . ?
Si24 N12 Si23 123.1(4) . . ?
C018 N12 Si24 117.4(5) . . ?
C018 N12 Si23 113.3(5) . . ?
C01F C01L N3 120.9(7) . . ?
C01F C01L C01U 119.6(6) . . ?
C01U C01L N3 119.6(6) . . ?
Si30 N15 Si29 124.2(4) . . ?
C01N N15 Si30 117.4(5) . . ?
C01N N15 Si29 115.6(5) . . ?
C01A C01N N15 118.7(7) . . ?
C01Q C01N C01A 121.7(7) . . ?
C01Q C01N N15 119.6(7) . . ?
Si1 N1 Co1 119.2(4) . . ?
Si1 N1 Si2 122.1(5) . . ?
Si2 N1 Co1 118.3(4) . . ?
Si12 N6 Co3 117.7(4) . . ?
Si12 N6 Si11 122.8(4) . . ?
Si11 N6 Co3 119.5(4) . . ?
C01N C01Q H01Q 120.7 . . ?
C01W C01Q C01N 118.6(6) . . ?
C01W C01Q H01Q 120.7 . . ?
C017 C01R N10 120.4(7) . . ?
C01T C01R N10 119.5(6) . . ?
C01T C01R C017 120.1(6) . . ?
Si9 C26 H26A 109.5 . . ?
Si9 C26 H26B 109.5 . . ?
Si9 C26 H26C 109.5 . . ?
H26A C26 H26B 109.5 . . ?
H26A C26 H26C 109.5 . . ?
H26B C26 H26C 109.5 . . ?
C01H C01T C01R 119.6(6) . . ?
C01H C01T H01T 120.2 . . ?
C01R C01T H01T 120.2 . . ?
C01L C01U H01U 120.2 . . ?
C01V C01U C01L 119.6(6) . . ?
C01V C01U H01U 120.2 . . ?
C019 C01V N2 113.0(6) . . ?
C01U C01V C019 124.4(7) . . ?
C01U C01V N2 122.5(6) . . ?
C01Q C01W N14 121.5(6) . . ?
C01Q C01W C01Y 123.3(7) . . ?
C01Y C01W N14 115.2(7) . . ?
Si9 C27 H27A 109.5 . . ?
Si9 C27 H27B 109.5 . . ?
Si9 C27 H27C 109.5 . . ?
H27A C27 H27B 109.5 . . ?
H27A C27 H27C 109.5 . . ?
H27B C27 H27C 109.5 . . ?
C018 C01Y Co6 146.4(6) . . ?
C018 C01Y C01W 115.0(7) . . ?
C018 C01Y Co6A 114.3(6) . . ?
C01W C01Y Co6 98.6(5) . . ?
C01W C01Y Co6A 130.1(6) . . ?
Si8 C24 H24A 109.5 . . ?
Si8 C24 H24B 109.5 . . ?
Si8 C24 H24C 109.5 . . ?
H24A C24 H24B 109.5 . . ?
H24A C24 H24C 109.5 . . ?
H24B C24 H24C 109.5 . . ?
Si24 C73 H73A 109.5 . . ?
Si24 C73 H73B 109.5 . . ?
Si24 C73 H73C 109.5 . . ?
H73A C73 H73B 109.5 . . ?
H73A C73 H73C 109.5 . . ?
H73B C73 H73C 109.5 . . ?
Si18 C55 H55A 109.5 . . ?
Si18 C55 H55B 109.5 . . ?
Si18 C55 H55C 109.5 . . ?
H55A C55 H55B 109.5 . . ?
H55A C55 H55C 109.5 . . ?
H55B C55 H55C 109.5 . . ?
Si13 C40 H40A 109.5 . . ?
Si13 C40 H40B 109.5 . . ?
Si13 C40 H40C 109.5 . . ?
H40A C40 H40B 109.5 . . ?
H40A C40 H40C 109.5 . . ?
H40B C40 H40C 109.5 . . ?
Si26 N13 Co6 123.5(5) . . ?
Si26 N13 Si25 123.9(5) . . ?
Si26 N13 Co6A 131.1(5) . . ?
Si25 N13 Co6 112.6(4) . . ?
Si25 N13 Co6A 96.2(4) . . ?
Si17 C50 H50A 109.5 . . ?
Si17 C50 H50B 109.5 . . ?
Si17 C50 H50C 109.5 . . ?
H50A C50 H50B 109.5 . . ?
H50A C50 H50C 109.5 . . ?
H50B C50 H50C 109.5 . . ?
Si10 C30 H30A 109.5 . . ?
Si10 C30 H30B 109.5 . . ?
Si10 C30 H30C 109.5 . . ?
H30A C30 H30B 109.5 . . ?
H30A C30 H30C 109.5 . . ?
H30B C30 H30C 109.5 . . ?
Si14 C41 H41A 109.5 . . ?
Si14 C41 H41B 109.5 . . ?
Si14 C41 H41C 109.5 . . ?
H41A C41 H41B 109.5 . . ?
H41A C41 H41C 109.5 . . ?
H41B C41 H41C 109.5 . . ?
Si9 C25 H25A 109.5 . . ?
Si9 C25 H25B 109.5 . . ?
Si9 C25 H25C 109.5 . . ?
H25A C25 H25B 109.5 . . ?
H25A C25 H25C 109.5 . . ?
H25B C25 H25C 109.5 . . ?
Si10 C28 H28A 109.5 . . ?
Si10 C28 H28B 109.5 . . ?
Si10 C28 H28C 109.5 . . ?
H28A C28 H28B 109.5 . . ?
H28A C28 H28C 109.5 . . ?
H28B C28 H28C 109.5 . . ?
Si6 C18 H18A 109.5 . . ?
Si6 C18 H18B 109.5 . . ?
Si6 C18 H18C 109.5 . . ?
H18A C18 H18B 109.5 . . ?
H18A C18 H18C 109.5 . . ?
H18B C18 H18C 109.5 . . ?
Si27 C80 H80A 109.5 . . ?
Si27 C80 H80B 109.5 . . ?
Si27 C80 H80C 109.5 . . ?
H80A C80 H80B 109.5 . . ?
H80A C80 H80C 109.5 . . ?
H80B C80 H80C 109.5 . . ?
Si17 C51 H51A 109.5 . . ?
Si17 C51 H51B 109.5 . . ?
Si17 C51 H51C 109.5 . . ?
H51A C51 H51B 109.5 . . ?
H51A C51 H51C 109.5 . . ?
H51B C51 H51C 109.5 . . ?
Si12 C36 H36A 109.5 . . ?
Si12 C36 H36B 109.5 . . ?
Si12 C36 H36C 109.5 . . ?
H36A C36 H36B 109.5 . . ?
H36A C36 H36C 109.5 . . ?
H36B C36 H36C 109.5 . . ?
Si14 C42 H42A 109.5 . . ?
Si14 C42 H42B 109.5 . . ?
Si14 C42 H42C 109.5 . . ?
H42A C42 H42B 109.5 . . ?
H42A C42 H42C 109.5 . . ?
H42B C42 H42C 109.5 . . ?
Si13 C37 H37A 109.5 . . ?
Si13 C37 H37B 109.5 . . ?
Si13 C37 H37C 109.5 . . ?
H37A C37 H37B 109.5 . . ?
H37A C37 H37C 109.5 . . ?
H37B C37 H37C 109.5 . . ?
Si20 C61 H61A 109.5 . . ?
Si20 C61 H61B 109.5 . . ?
Si20 C61 H61C 109.5 . . ?
H61A C61 H61B 109.5 . . ?
H61A C61 H61C 109.5 . . ?
H61B C61 H61C 109.5 . . ?
Si20 C60 H60A 109.5 . . ?
Si20 C60 H60B 109.5 . . ?
Si20 C60 H60C 109.5 . . ?
H60A C60 H60B 109.5 . . ?
H60A C60 H60C 109.5 . . ?
H60B C60 H60C 109.5 . . ?
Si22 N11 Co5 119.7(6) . . ?
Si22 N11 Co5A 116.2(6) . . ?
Si21 N11 Si22 125.6(6) . . ?
Si21 N11 Co5 110.2(6) . . ?
Si21 N11 Co5A 117.9(5) . . ?
Si28 C85 H85A 109.5 . . ?
Si28 C85 H85B 109.5 . . ?
Si28 C85 H85C 109.5 . . ?
H85A C85 H85B 109.5 . . ?
H85A C85 H85C 109.5 . . ?
H85B C85 H85C 109.5 . . ?
Si16 C49 H49A 109.5 . . ?
Si16 C49 H49B 109.5 . . ?
Si16 C49 H49C 109.5 . . ?
H49A C49 H49B 109.5 . . ?
H49A C49 H49C 109.5 . . ?
H49B C49 H49C 109.5 . . ?
Si1 C3 H3A 109.5 . . ?
Si1 C3 H3B 109.5 . . ?
Si1 C3 H3C 109.5 . . ?
H3A C3 H3B 109.5 . . ?
H3A C3 H3C 109.5 . . ?
H3B C3 H3C 109.5 . . ?
Si26 C79 H79A 109.5 . . ?
Si26 C79 H79B 109.5 . . ?
Si26 C79 H79C 109.5 . . ?
H79A C79 H79B 109.5 . . ?
H79A C79 H79C 109.5 . . ?
H79B C79 H79C 109.5 . . ?
Si19 C58 H58A 109.5 . . ?
Si19 C58 H58B 109.5 . . ?
Si19 C58 H58C 109.5 . . ?
H58A C58 H58B 109.5 . . ?
H58A C58 H58C 109.5 . . ?
H58B C58 H58C 109.5 . . ?
Si29 C87 H87A 109.5 . . ?
Si29 C87 H87B 109.5 . . ?
Si29 C87 H87C 109.5 . . ?
H87A C87 H87B 109.5 . . ?
H87A C87 H87C 109.5 . . ?
H87B C87 H87C 109.5 . . ?
Si4 C12 H12A 109.5 . . ?
Si4 C12 H12B 109.5 . . ?
Si4 C12 H12C 109.5 . . ?
H12A C12 H12B 109.5 . . ?
H12A C12 H12C 109.5 . . ?
H12B C12 H12C 109.5 . . ?
Si13 C39 H39A 109.5 . . ?
Si13 C39 H39B 109.5 . . ?
Si13 C39 H39C 109.5 . . ?
H39A C39 H39B 109.5 . . ?
H39A C39 H39C 109.5 . . ?
H39B C39 H39C 109.5 . . ?
Si3 C8 H8A 109.5 . . ?
Si3 C8 H8B 109.5 . . ?
Si3 C8 H8C 109.5 . . ?
H8A C8 H8B 109.5 . . ?
H8A C8 H8C 109.5 . . ?
H8B C8 H8C 109.5 . . ?
Si10 C29 H29A 109.5 . . ?
Si10 C29 H29B 109.5 . . ?
Si10 C29 H29C 109.5 . . ?
H29A C29 H29B 109.5 . . ?
H29A C29 H29C 109.5 . . ?
H29B C29 H29C 109.5 . . ?
Si30 C89 H89A 109.5 . . ?
Si30 C89 H89B 109.5 . . ?
Si30 C89 H89C 109.5 . . ?
H89A C89 H89B 109.5 . . ?
H89A C89 H89C 109.5 . . ?
H89B C89 H89C 109.5 . . ?
Si30 C91 H91A 109.5 . . ?
Si30 C91 H91B 109.5 . . ?
Si30 C91 H91C 109.5 . . ?
H91A C91 H91B 109.5 . . ?
H91A C91 H91C 109.5 . . ?
H91B C91 H91C 109.5 . . ?
Si5 C13 H13A 109.5 . . ?
Si5 C13 H13B 109.5 . . ?
Si5 C13 H13C 109.5 . . ?
H13A C13 H13B 109.5 . . ?
H13A C13 H13C 109.5 . . ?
H13B C13 H13C 109.5 . . ?
Si3 C7 H7A 109.5 . . ?
Si3 C7 H7B 109.5 . . ?
Si3 C7 H7C 109.5 . . ?
H7A C7 H7B 109.5 . . ?
H7A C7 H7C 109.5 . . ?
H7B C7 H7C 109.5 . . ?
Si17 C52 H52A 109.5 . . ?
Si17 C52 H52B 109.5 . . ?
Si17 C52 H52C 109.5 . . ?
H52A C52 H52B 109.5 . . ?
H52A C52 H52C 109.5 . . ?
H52B C52 H52C 109.5 . . ?
Si11 C33 H33A 109.5 . . ?
Si11 C33 H33B 109.5 . . ?
Si11 C33 H33C 109.5 . . ?
H33A C33 H33B 109.5 . . ?
H33A C33 H33C 109.5 . . ?
H33B C33 H33C 109.5 . . ?
Si14 C43 H43A 109.5 . . ?
Si14 C43 H43B 109.5 . . ?
Si14 C43 H43C 109.5 . . ?
H43A C43 H43B 109.5 . . ?
H43A C43 H43C 109.5 . . ?
H43B C43 H43C 109.5 . . ?
Si12 C35 H35A 109.5 . . ?
Si12 C35 H35B 109.5 . . ?
Si12 C35 H35C 109.5 . . ?
H35A C35 H35B 109.5 . . ?
H35A C35 H35C 109.5 . . ?
H35B C35 H35C 109.5 . . ?
Si6 C16 H16A 109.5 . . ?
Si6 C16 H16B 109.5 . . ?
Si6 C16 H16C 109.5 . . ?
H16A C16 H16B 109.5 . . ?
H16A C16 H16C 109.5 . . ?
H16B C16 H16C 109.5 . . ?
Si8 C23 H23A 109.5 . . ?
Si8 C23 H23B 109.5 . . ?
Si8 C23 H23C 109.5 . . ?
H23A C23 H23B 109.5 . . ?
H23A C23 H23C 109.5 . . ?
H23B C23 H23C 109.5 . . ?
Si1 C1 H1A 109.5 . . ?
Si1 C1 H1B 109.5 . . ?
Si1 C1 H1C 109.5 . . ?
H1A C1 H1B 109.5 . . ?
H1A C1 H1C 109.5 . . ?
H1B C1 H1C 109.5 . . ?
Si30 C90 H90A 109.5 . . ?
Si30 C90 H90B 109.5 . . ?
Si30 C90 H90C 109.5 . . ?
H90A C90 H90B 109.5 . . ?
H90A C90 H90C 109.5 . . ?
H90B C90 H90C 109.5 . . ?
Si2 C5 H5A 109.5 . . ?
Si2 C5 H5B 109.5 . . ?
Si2 C5 H5C 109.5 . . ?
H5A C5 H5B 109.5 . . ?
H5A C5 H5C 109.5 . . ?
H5B C5 H5C 109.5 . . ?
Si20 C59 H59A 109.5 . . ?
Si20 C59 H59B 109.5 . . ?
Si20 C59 H59C 109.5 . . ?
H59A C59 H59B 109.5 . . ?
H59A C59 H59C 109.5 . . ?
H59B C59 H59C 109.5 . . ?
Si8 C22 H22A 109.5 . . ?
Si8 C22 H22B 109.5 . . ?
Si8 C22 H22C 109.5 . . ?
H22A C22 H22B 109.5 . . ?
H22A C22 H22C 109.5 . . ?
H22B C22 H22C 109.5 . . ?
Si15 C44 H44A 109.5 . . ?
Si15 C44 H44B 109.5 . . ?
Si15 C44 H44C 109.5 . . ?
H44A C44 H44B 109.5 . . ?
H44A C44 H44C 109.5 . . ?
H44B C44 H44C 109.5 . . ?
Si15 C46 H46A 109.5 . . ?
Si15 C46 H46B 109.5 . . ?
Si15 C46 H46C 109.5 . . ?
H46A C46 H46B 109.5 . . ?
H46A C46 H46C 109.5 . . ?
H46B C46 H46C 109.5 . . ?
Si24 C71 H71A 109.5 . . ?
Si24 C71 H71B 109.5 . . ?
Si24 C71 H71C 109.5 . . ?
H71A C71 H71B 109.5 . . ?
H71A C71 H71C 109.5 . . ?
H71B C71 H71C 109.5 . . ?
Si18 C54 H54A 109.5 . . ?
Si18 C54 H54B 109.5 . . ?
Si18 C54 H54C 109.5 . . ?
H54A C54 H54B 109.5 . . ?
H54A C54 H54C 109.5 . . ?
H54B C54 H54C 109.5 . . ?
Si4 C10 H10A 109.5 . . ?
Si4 C10 H10B 109.5 . . ?
Si4 C10 H10C 109.5 . . ?
H10A C10 H10B 109.5 . . ?
H10A C10 H10C 109.5 . . ?
H10B C10 H10C 109.5 . . ?
Si7 C21 H21A 109.5 . . ?
Si7 C21 H21B 109.5 . . ?
Si7 C21 H21C 109.5 . . ?
H21A C21 H21B 109.5 . . ?
H21A C21 H21C 109.5 . . ?
H21B C21 H21C 109.5 . . ?
Si27 C81 H81A 109.5 . . ?
Si27 C81 H81B 109.5 . . ?
Si27 C81 H81C 109.5 . . ?
H81A C81 H81B 109.5 . . ?
H81A C81 H81C 109.5 . . ?
H81B C81 H81C 109.5 . . ?
Si16 C47 H47A 109.5 . . ?
Si16 C47 H47B 109.5 . . ?
Si16 C47 H47C 109.5 . . ?
H47A C47 H47B 109.5 . . ?
H47A C47 H47C 109.5 . . ?
H47B C47 H47C 109.5 . . ?
Si27 C82 H82A 109.5 . . ?
Si27 C82 H82B 109.5 . . ?
Si27 C82 H82C 109.5 . . ?
H82A C82 H82B 109.5 . . ?
H82A C82 H82C 109.5 . . ?
H82B C82 H82C 109.5 . . ?
Si29 C86 H86A 109.5 . . ?
Si29 C86 H86B 109.5 . . ?
Si29 C86 H86C 109.5 . . ?
H86A C86 H86B 109.5 . . ?
H86A C86 H86C 109.5 . . ?
H86B C86 H86C 109.5 . . ?
Si15 C45 H45A 109.5 . . ?
Si15 C45 H45B 109.5 . . ?
Si15 C45 H45C 109.5 . . ?
H45A C45 H45B 109.5 . . ?
H45A C45 H45C 109.5 . . ?
H45B C45 H45C 109.5 . . ?
Si19 C57 H57A 109.5 . . ?
Si19 C57 H57B 109.5 . . ?
Si19 C57 H57C 109.5 . . ?
H57A C57 H57B 109.5 . . ?
H57A C57 H57C 109.5 . . ?
H57B C57 H57C 109.5 . . ?
Si16 C48 H48A 109.5 . . ?
Si16 C48 H48B 109.5 . . ?
Si16 C48 H48C 109.5 . . ?
H48A C48 H48B 109.5 . . ?
H48A C48 H48C 109.5 . . ?
H48B C48 H48C 109.5 . . ?
Si11 C31 H31A 109.5 . . ?
Si11 C31 H31B 109.5 . . ?
Si11 C31 H31C 109.5 . . ?
H31A C31 H31B 109.5 . . ?
H31A C31 H31C 109.5 . . ?
H31B C31 H31C 109.5 . . ?
Si28 C83 H83A 109.5 . . ?
Si28 C83 H83B 109.5 . . ?
Si28 C83 H83C 109.5 . . ?
H83A C83 H83B 109.5 . . ?
H83A C83 H83C 109.5 . . ?
H83B C83 H83C 109.5 . . ?
Si1 C2 H2A 109.5 . . ?
Si1 C2 H2B 109.5 . . ?
Si1 C2 H2C 109.5 . . ?
H2A C2 H2B 109.5 . . ?
H2A C2 H2C 109.5 . . ?
H2B C2 H2C 109.5 . . ?
Si29 C88 H88A 109.5 . . ?
Si29 C88 H88B 109.5 . . ?
Si29 C88 H88C 109.5 . . ?
H88A C88 H88B 109.5 . . ?
H88A C88 H88C 109.5 . . ?
H88B C88 H88C 109.5 . . ?
Si24 C72 H72A 109.5 . . ?
Si24 C72 H72B 109.5 . . ?
Si24 C72 H72C 109.5 . . ?
H72A C72 H72B 109.5 . . ?
H72A C72 H72C 109.5 . . ?
H72B C72 H72C 109.5 . . ?
Si7 C20 H20A 109.5 . . ?
Si7 C20 H20B 109.5 . . ?
Si7 C20 H20C 109.5 . . ?
H20A C20 H20B 109.5 . . ?
H20A C20 H20C 109.5 . . ?
H20B C20 H20C 109.5 . . ?
Si6 C17 H17A 109.5 . . ?
Si6 C17 H17B 109.5 . . ?
Si6 C17 H17C 109.5 . . ?
H17A C17 H17B 109.5 . . ?
H17A C17 H17C 109.5 . . ?
H17B C17 H17C 109.5 . . ?
Si25 C76 H76A 109.5 . . ?
Si25 C76 H76B 109.5 . . ?
Si25 C76 H76C 109.5 . . ?
H76A C76 H76B 109.5 . . ?
H76A C76 H76C 109.5 . . ?
H76B C76 H76C 109.5 . . ?
Si5 C15 H15A 109.5 . . ?
Si5 C15 H15B 109.5 . . ?
Si5 C15 H15C 109.5 . . ?
H15A C15 H15B 109.5 . . ?
H15A C15 H15C 109.5 . . ?
H15B C15 H15C 109.5 . . ?
Si11 C32 H32A 109.5 . . ?
Si11 C32 H32B 109.5 . . ?
Si11 C32 H32C 109.5 . . ?
H32A C32 H32B 109.5 . . ?
H32A C32 H32C 109.5 . . ?
H32B C32 H32C 109.5 . . ?
Si18 C53 H53A 109.5 . . ?
Si18 C53 H53B 109.5 . . ?
Si18 C53 H53C 109.5 . . ?
H53A C53 H53B 109.5 . . ?
H53A C53 H53C 109.5 . . ?
H53B C53 H53C 109.5 . . ?
Si2 C6 H6A 109.5 . . ?
Si2 C6 H6B 109.5 . . ?
Si2 C6 H6C 109.5 . . ?
H6A C6 H6B 109.5 . . ?
H6A C6 H6C 109.5 . . ?
H6B C6 H6C 109.5 . . ?
Si3 C9 H9A 109.5 . . ?
Si3 C9 H9B 109.5 . . ?
Si3 C9 H9C 109.5 . . ?
H9A C9 H9B 109.5 . . ?
H9A C9 H9C 109.5 . . ?
H9B C9 H9C 109.5 . . ?
Si25 C75 H75A 109.5 . . ?
Si25 C75 H75B 109.5 . . ?
Si25 C75 H75C 109.5 . . ?
H75A C75 H75B 109.5 . . ?
H75A C75 H75C 109.5 . . ?
H75B C75 H75C 109.5 . . ?
Si5 C14 H14A 109.5 . . ?
Si5 C14 H14B 109.5 . . ?
Si5 C14 H14C 109.5 . . ?
H14A C14 H14B 109.5 . . ?
H14A C14 H14C 109.5 . . ?
H14B C14 H14C 109.5 . . ?
Si22 C67 H67A 109.5 . . ?
Si22 C67 H67B 109.5 . . ?
Si22 C67 H67C 109.5 . . ?
H67A C67 H67B 109.5 . . ?
H67A C67 H67C 109.5 . . ?
H67B C67 H67C 109.5 . . ?
Si19 C56 H56A 109.5 . . ?
Si19 C56 H56B 109.5 . . ?
Si19 C56 H56C 109.5 . . ?
H56A C56 H56B 109.5 . . ?
H56A C56 H56C 109.5 . . ?
H56B C56 H56C 109.5 . . ?
Si22 C65 H65A 109.5 . . ?
Si22 C65 H65B 109.5 . . ?
Si22 C65 H65C 109.5 . . ?
H65A C65 H65B 109.5 . . ?
H65A C65 H65C 109.5 . . ?
H65B C65 H65C 109.5 . . ?
Si28 C84 H84A 109.5 . . ?
Si28 C84 H84B 109.5 . . ?
Si28 C84 H84C 109.5 . . ?
H84A C84 H84B 109.5 . . ?
H84A C84 H84C 109.5 . . ?
H84B C84 H84C 109.5 . . ?
Si2 C4 H4A 109.5 . . ?
Si2 C4 H4B 109.5 . . ?
Si2 C4 H4C 109.5 . . ?
H4A C4 H4B 109.5 . . ?
H4A C4 H4C 109.5 . . ?
H4B C4 H4C 109.5 . . ?
Si22 C66 H66A 109.5 . . ?
Si22 C66 H66B 109.5 . . ?
Si22 C66 H66C 109.5 . . ?
H66A C66 H66B 109.5 . . ?
H66A C66 H66C 109.5 . . ?
H66B C66 H66C 109.5 . . ?
Si23 C69 H69A 109.5 . . ?
Si23 C69 H69B 109.5 . . ?
Si23 C69 H69C 109.5 . . ?
H69A C69 H69B 109.5 . . ?
H69A C69 H69C 109.5 . . ?
H69B C69 H69C 109.5 . . ?
Si26 C78 H78A 109.5 . . ?
Si26 C78 H78B 109.5 . . ?
Si26 C78 H78C 109.5 . . ?
H78A C78 H78B 109.5 . . ?
H78A C78 H78C 109.5 . . ?
H78B C78 H78C 109.5 . . ?
Si21 C62 H62A 109.5 . . ?
Si21 C62 H62B 109.5 . . ?
Si21 C62 H62C 109.5 . . ?
H62A C62 H62B 109.5 . . ?
H62A C62 H62C 109.5 . . ?
H62B C62 H62C 109.5 . . ?
Si26 C77 H77A 109.5 . . ?
Si26 C77 H77B 109.5 . . ?
Si26 C77 H77C 109.5 . . ?
H77A C77 H77B 109.5 . . ?
H77A C77 H77C 109.5 . . ?
H77B C77 H77C 109.5 . . ?
Si12 C34 H34A 109.5 . . ?
Si12 C34 H34B 109.5 . . ?
Si12 C34 H34C 109.5 . . ?
H34A C34 H34B 109.5 . . ?
H34A C34 H34C 109.5 . . ?
H34B C34 H34C 109.5 . . ?
Si4 C11 H11A 109.5 . . ?
Si4 C11 H11B 109.5 . . ?
Si4 C11 H11C 109.5 . . ?
H11A C11 H11B 109.5 . . ?
H11A C11 H11C 109.5 . . ?
H11B C11 H11C 109.5 . . ?
Si7 C19 H19A 109.5 . . ?
Si7 C19 H19B 109.5 . . ?
Si7 C19 H19C 109.5 . . ?
H19A C19 H19B 109.5 . . ?
H19A C19 H19C 109.5 . . ?
H19B C19 H19C 109.5 . . ?
Si25 C74 H74A 109.5 . . ?
Si25 C74 H74B 109.5 . . ?
Si25 C74 H74C 109.5 . . ?
H74A C74 H74B 109.5 . . ?
H74A C74 H74C 109.5 . . ?
H74B C74 H74C 109.5 . . ?
N11 Co5A C01A 153.5(5) . . ?
Si23 C68 H68A 109.5 . . ?
Si23 C68 H68B 109.5 . . ?
Si23 C68 H68C 109.5 . . ?
H68A C68 H68B 109.5 . . ?
H68A C68 H68C 109.5 . . ?
H68B C68 H68C 109.5 . . ?
Si23 C70 H70A 109.5 . . ?
Si23 C70 H70B 109.5 . . ?
Si23 C70 H70C 109.5 . . ?
H70A C70 H70B 109.5 . . ?
H70A C70 H70C 109.5 . . ?
H70B C70 H70C 109.5 . . ?
C01Y Co6A Si25 148.7(4) . . ?
C01Y Co6A N13 133.7(5) . . ?
N13 Co6A Si25 37.9(3) . . ?
Si21 C63 H63A 109.5 . . ?
Si21 C63 H63B 109.5 . . ?
Si21 C63 H63C 109.5 . . ?
H63A C63 H63B 109.5 . . ?
H63A C63 H63C 109.5 . . ?
H63B C63 H63C 109.5 . . ?
Si21 C64 H64A 109.5 . . ?
Si21 C64 H64B 109.5 . . ?
Si21 C64 H64C 109.5 . . ?
H64A C64 H64B 109.5 . . ?
H64A C64 H64C 109.5 . . ?
H64B C64 H64C 109.5 . . ?

loop_
_geom_bond_atom_site_label_1
_geom_bond_atom_site_label_2
_geom_bond_distance
_geom_bond_site_symmetry_2
_geom_bond_publ_flag
Co4 N9 2.286(6) . ?
Co4 N8 1.893(7) . ?
Co4 C01J 1.988(7) . ?
Co2 N5 2.340(6) . ?
Co2 N4 1.906(6) . ?
Co2 C01F 1.976(7) . ?
Co3 N7 2.338(5) . ?
Co3 C017 1.977(7) . ?
Co3 N6 1.894(7) . ?
Co1 C019 2.015(7) . ?
Co1 N2 2.281(6) . ?
Co1 N1 1.903(8) . ?
Co6 N14 2.396(8) . ?
Co6 C01Y 1.939(8) . ?
Co6 N13 1.873(8) . ?
Si14 N7 1.787(5) . ?
Si14 C41 1.867(8) . ?
Si14 C42 1.860(9) . ?
Si14 C43 1.860(8) . ?
Si9 N5 1.778(5) . ?
Si9 C26 1.873(9) . ?
Si9 C27 1.866(7) . ?
Si9 C25 1.867(8) . ?
Si10 N5 1.784(6) . ?
Si10 C30 1.858(10) . ?
Si10 C28 1.878(9) . ?
Si10 C29 1.857(8) . ?
Si24 N12 1.750(7) . ?
Si24 C73 1.864(8) . ?
Si24 C71 1.850(10) . ?
Si24 C72 1.855(11) . ?
Si13 N7 1.781(5) . ?
Si13 C40 1.845(9) . ?
Si13 C37 1.847(8) . ?
Si13 C39 1.888(9) . ?
Si17 N9 1.794(6) . ?
Si17 C50 1.837(9) . ?
Si17 C51 1.876(9) . ?
Si17 C52 1.865(11) . ?
Si18 N9 1.802(6) . ?
Si18 C55 1.846(10) . ?
Si18 C54 1.857(12) . ?
Si18 C53 1.833(11) . ?
Si8 N4 1.719(7) . ?
Si8 C24 1.883(10) . ?
Si8 C23 1.898(10) . ?
Si8 C22 1.877(10) . ?
Si19 N10 1.720(6) . ?
Si19 C58 1.861(10) . ?
Si19 C57 1.849(13) . ?
Si19 C56 1.895(12) . ?
Si23 N12 1.766(7) . ?
Si23 C69 1.825(13) . ?
Si23 C68 1.806(19) . ?
Si23 C70 1.86(2) . ?
Si6 N3 1.762(7) . ?
Si6 C18 1.855(9) . ?
Si6 C16 1.866(10) . ?
Si6 C17 1.857(12) . ?
Si30 N15 1.736(7) . ?
Si30 C89 1.871(10) . ?
Si30 C91 1.863(10) . ?
Si30 C90 1.879(12) . ?
Si3 N2 1.789(6) . ?
Si3 C8 1.868(12) . ?
Si3 C7 1.878(10) . ?
Si3 C9 1.888(11) . ?
Si12 N6 1.706(7) . ?
Si12 C36 1.898(10) . ?
Si12 C35 1.885(12) . ?
Si12 C34 1.885(13) . ?
Si20 N10 1.764(7) . ?
Si20 C61 1.852(10) . ?
Si20 C60 1.861(9) . ?
Si20 C59 1.859(11) . ?
Si27 N14 1.773(8) . ?
Si27 C80 1.875(9) . ?
Si27 C81 1.873(11) . ?
Si27 C82 1.857(11) . ?
Si15 N8 1.729(8) . ?
Si15 C44 1.880(12) . ?
Si15 C46 1.877(12) . ?
Si15 C45 1.887(12) . ?
Si5 N3 1.734(6) . ?
Si5 C13 1.872(11) . ?
Si5 C15 1.843(13) . ?
Si5 C14 1.872(13) . ?
Si28 N14 1.797(7) . ?
Si28 C85 1.826(11) . ?
Si28 C83 1.899(11) . ?
Si28 C84 1.841(11) . ?
Si4 N2 1.789(6) . ?
Si4 C12 1.835(9) . ?
Si4 C10 1.885(14) . ?
Si4 C11 1.873(12) . ?
Si16 N8 1.737(7) . ?
Si16 C49 1.851(12) . ?
Si16 C47 1.880(11) . ?
Si16 C48 1.882(13) . ?
Si1 N1 1.725(9) . ?
Si1 C3 1.855(12) . ?
Si1 C1 1.907(11) . ?
Si1 C2 1.883(12) . ?
Si7 N4 1.720(7) . ?
Si7 C21 1.879(13) . ?
Si7 C20 1.878(14) . ?
Si7 C19 1.850(13) . ?
Si29 N15 1.760(7) . ?
Si29 C87 1.880(11) . ?
Si29 C86 1.881(10) . ?
Si29 C88 1.875(14) . ?
Si2 N1 1.729(8) . ?
Si2 C5 1.882(11) . ?
Si2 C6 1.887(13) . ?
Si2 C4 1.896(12) . ?
Si11 N6 1.743(7) . ?
Si11 C33 1.877(11) . ?
Si11 C31 1.902(12) . ?
Si11 C32 1.897(10) . ?
Si22 N11 1.708(9) . ?
Si22 C67 1.847(16) . ?
Si22 C65 1.900(15) . ?
Si22 C66 1.863(15) . ?
Si26 N13 1.725(8) . ?
Si26 C79 1.832(11) . ?
Si26 C78 1.826(13) . ?
Si26 C77 1.920(13) . ?
Si25 N13 1.740(9) . ?
Si25 C76 1.896(14) . ?
Si25 C75 1.850(15) . ?
Si25 C74 1.905(13) . ?
Si25 Co6A 2.818(7) . ?
Si21 N11 1.679(11) . ?
Si21 C62 1.874(16) . ?
Si21 C63 1.87(2) . ?
Si21 C64 1.75(2) . ?
Co5 C01A 1.923(8) . ?
Co5 N11 2.005(10) . ?
N5 C01G 1.495(7) . ?
N7 C01B 1.485(7) . ?
N9 C01H 1.483(9) . ?
N10 C01R 1.460(9) . ?
N3 C01L 1.441(9) . ?
C017 C01B 1.399(10) . ?
C017 C01R 1.411(9) . ?
C018 C01A 1.386(11) . ?
C018 N12 1.488(9) . ?
C018 C01Y 1.409(10) . ?
C019 C01G 1.389(9) . ?
C019 C01V 1.404(9) . ?
C01A C01N 1.397(10) . ?
C01A Co5A 1.944(7) . ?
C01B C01J 1.400(9) . ?
N14 C01W 1.465(10) . ?
N2 C01V 1.501(9) . ?
C01F C01G 1.410(9) . ?
C01F C01L 1.399(9) . ?
C01H C01J 1.409(9) . ?
C01H C01T 1.380(10) . ?
C01L C01U 1.419(11) . ?
N15 C01N 1.484(10) . ?
C01N C01Q 1.395(10) . ?
C01Q H01Q 0.95 . ?
C01Q C01W 1.375(11) . ?
C01R C01T 1.387(11) . ?
C26 H26A 0.98 . ?
C26 H26B 0.98 . ?
C26 H26C 0.98 . ?
C01T H01T 0.95 . ?
C01U H01U 0.95 . ?
C01U C01V 1.364(11) . ?
C01W C01Y 1.410(11) . ?
C27 H27A 0.98 . ?
C27 H27B 0.98 . ?
C27 H27C 0.98 . ?
C01Y Co6A 2.027(10) . ?
C24 H24A 0.98 . ?
C24 H24B 0.98 . ?
C24 H24C 0.98 . ?
C73 H73A 0.98 . ?
C73 H73B 0.98 . ?
C73 H73C 0.98 . ?
C55 H55A 0.98 . ?
C55 H55B 0.98 . ?
C55 H55C 0.98 . ?
C40 H40A 0.98 . ?
C40 H40B 0.98 . ?
C40 H40C 0.98 . ?
N13 Co6A 2.037(10) . ?
C50 H50A 0.98 . ?
C50 H50B 0.98 . ?
C50 H50C 0.98 . ?
C30 H30A 0.98 . ?
C30 H30B 0.98 . ?
C30 H30C 0.98 . ?
C41 H41A 0.98 . ?
C41 H41B 0.98 . ?
C41 H41C 0.98 . ?
C25 H25A 0.98 . ?
C25 H25B 0.98 . ?
C25 H25C 0.98 . ?
C28 H28A 0.98 . ?
C28 H28B 0.98 . ?
C28 H28C 0.98 . ?
C18 H18A 0.98 . ?
C18 H18B 0.98 . ?
C18 H18C 0.98 . ?
C80 H80A 0.98 . ?
C80 H80B 0.98 . ?
C80 H80C 0.98 . ?
C51 H51A 0.98 . ?
C51 H51B 0.98 . ?
C51 H51C 0.98 . ?
C36 H36A 0.98 . ?
C36 H36B 0.98 . ?
C36 H36C 0.98 . ?
C42 H42A 0.98 . ?
C42 H42B 0.98 . ?
C42 H42C 0.98 . ?
C37 H37A 0.98 . ?
C37 H37B 0.98 . ?
C37 H37C 0.98 . ?
C61 H61A 0.98 . ?
C61 H61B 0.98 . ?
C61 H61C 0.98 . ?
C60 H60A 0.98 . ?
C60 H60B 0.98 . ?
C60 H60C 0.98 . ?
N11 Co5A 1.930(10) . ?
C85 H85A 0.98 . ?
C85 H85B 0.98 . ?
C85 H85C 0.98 . ?
C49 H49A 0.98 . ?
C49 H49B 0.98 . ?
C49 H49C 0.98 . ?
C3 H3A 0.98 . ?
C3 H3B 0.98 . ?
C3 H3C 0.98 . ?
C79 H79A 0.98 . ?
C79 H79B 0.98 . ?
C79 H79C 0.98 . ?
C58 H58A 0.98 . ?
C58 H58B 0.98 . ?
C58 H58C 0.98 . ?
C87 H87A 0.98 . ?
C87 H87B 0.98 . ?
C87 H87C 0.98 . ?
C12 H12A 0.98 . ?
C12 H12B 0.98 . ?
C12 H12C 0.98 . ?
C39 H39A 0.98 . ?
C39 H39B 0.98 . ?
C39 H39C 0.98 . ?
C8 H8A 0.98 . ?
C8 H8B 0.98 . ?
C8 H8C 0.98 . ?
C29 H29A 0.98 . ?
C29 H29B 0.98 . ?
C29 H29C 0.98 . ?
C89 H89A 0.98 . ?
C89 H89B 0.98 . ?
C89 H89C 0.98 . ?
C91 H91A 0.98 . ?
C91 H91B 0.98 . ?
C91 H91C 0.98 . ?
C13 H13A 0.98 . ?
C13 H13B 0.98 . ?
C13 H13C 0.98 . ?
C7 H7A 0.98 . ?
C7 H7B 0.98 . ?
C7 H7C 0.98 . ?
C52 H52A 0.98 . ?
C52 H52B 0.98 . ?
C52 H52C 0.98 . ?
C33 H33A 0.98 . ?
C33 H33B 0.98 . ?
C33 H33C 0.98 . ?
C43 H43A 0.98 . ?
C43 H43B 0.98 . ?
C43 H43C 0.98 . ?
C35 H35A 0.98 . ?
C35 H35B 0.98 . ?
C35 H35C 0.98 . ?
C16 H16A 0.98 . ?
C16 H16B 0.98 . ?
C16 H16C 0.98 . ?
C23 H23A 0.98 . ?
C23 H23B 0.98 . ?
C23 H23C 0.98 . ?
C1 H1A 0.98 . ?
C1 H1B 0.98 . ?
C1 H1C 0.98 . ?
C90 H90A 0.98 . ?
C90 H90B 0.98 . ?
C90 H90C 0.98 . ?
C5 H5A 0.98 . ?
C5 H5B 0.98 . ?
C5 H5C 0.98 . ?
C59 H59A 0.98 . ?
C59 H59B 0.98 . ?
C59 H59C 0.98 . ?
C22 H22A 0.98 . ?
C22 H22B 0.98 . ?
C22 H22C 0.98 . ?
C44 H44A 0.98 . ?
C44 H44B 0.98 . ?
C44 H44C 0.98 . ?
C46 H46A 0.98 . ?
C46 H46B 0.98 . ?
C46 H46C 0.98 . ?
C71 H71A 0.98 . ?
C71 H71B 0.98 . ?
C71 H71C 0.98 . ?
C54 H54A 0.98 . ?
C54 H54B 0.98 . ?
C54 H54C 0.98 . ?
C10 H10A 0.98 . ?
C10 H10B 0.98 . ?
C10 H10C 0.98 . ?
C21 H21A 0.98 . ?
C21 H21B 0.98 . ?
C21 H21C 0.98 . ?
C81 H81A 0.98 . ?
C81 H81B 0.98 . ?
C81 H81C 0.98 . ?
C47 H47A 0.98 . ?
C47 H47B 0.98 . ?
C47 H47C 0.98 . ?
C82 H82A 0.98 . ?
C82 H82B 0.98 . ?
C82 H82C 0.98 . ?
C86 H86A 0.98 . ?
C86 H86B 0.98 . ?
C86 H86C 0.98 . ?
C45 H45A 0.98 . ?
C45 H45B 0.98 . ?
C45 H45C 0.98 . ?
C57 H57A 0.98 . ?
C57 H57B 0.98 . ?
C57 H57C 0.98 . ?
C48 H48A 0.98 . ?
C48 H48B 0.98 . ?
C48 H48C 0.98 . ?
C31 H31A 0.98 . ?
C31 H31B 0.98 . ?
C31 H31C 0.98 . ?
C83 H83A 0.98 . ?
C83 H83B 0.98 . ?
C83 H83C 0.98 . ?
C2 H2A 0.98 . ?
C2 H2B 0.98 . ?
C2 H2C 0.98 . ?
C88 H88A 0.98 . ?
C88 H88B 0.98 . ?
C88 H88C 0.98 . ?
C72 H72A 0.98 . ?
C72 H72B 0.98 . ?
C72 H72C 0.98 . ?
C20 H20A 0.98 . ?
C20 H20B 0.98 . ?
C20 H20C 0.98 . ?
C17 H17A 0.98 . ?
C17 H17B 0.98 . ?
C17 H17C 0.98 . ?
C76 H76A 0.98 . ?
C76 H76B 0.98 . ?
C76 H76C 0.98 . ?
C15 H15A 0.98 . ?
C15 H15B 0.98 . ?
C15 H15C 0.98 . ?
C32 H32A 0.98 . ?
C32 H32B 0.98 . ?
C32 H32C 0.98 . ?
C53 H53A 0.98 . ?
C53 H53B 0.98 . ?
C53 H53C 0.98 . ?
C6 H6A 0.98 . ?
C6 H6B 0.98 . ?
C6 H6C 0.98 . ?
C9 H9A 0.98 . ?
C9 H9B 0.98 . ?
C9 H9C 0.98 . ?
C75 H75A 0.98 . ?
C75 H75B 0.98 . ?
C75 H75C 0.98 . ?
C14 H14A 0.98 . ?
C14 H14B 0.98 . ?
C14 H14C 0.98 . ?
C67 H67A 0.98 . ?
C67 H67B 0.98 . ?
C67 H67C 0.98 . ?
C56 H56A 0.98 . ?
C56 H56B 0.98 . ?
C56 H56C 0.98 . ?
C65 H65A 0.98 . ?
C65 H65B 0.98 . ?
C65 H65C 0.98 . ?
C84 H84A 0.98 . ?
C84 H84B 0.98 . ?
C84 H84C 0.98 . ?
C4 H4A 0.98 . ?
C4 H4B 0.98 . ?
C4 H4C 0.98 . ?
C66 H66A 0.98 . ?
C66 H66B 0.98 . ?
C66 H66C 0.98 . ?
C69 H69A 0.98 . ?
C69 H69B 0.98 . ?
C69 H69C 0.98 . ?
C78 H78A 0.98 . ?
C78 H78B 0.98 . ?
C78 H78C 0.98 . ?
C62 H62A 0.98 . ?
C62 H62B 0.98 . ?
C62 H62C 0.98 . ?
C77 H77A 0.98 . ?
C77 H77B 0.98 . ?
C77 H77C 0.98 . ?
C34 H34A 0.98 . ?
C34 H34B 0.98 . ?
C34 H34C 0.98 . ?
C11 H11A 0.98 . ?
C11 H11B 0.98 . ?
C11 H11C 0.98 . ?
C19 H19A 0.98 . ?
C19 H19B 0.98 . ?
C19 H19C 0.98 . ?
C74 H74A 0.98 . ?
C74 H74B 0.98 . ?
C74 H74C 0.98 . ?
C68 H68A 0.98 . ?
C68 H68B 0.98 . ?
C68 H68C 0.98 . ?
C70 H70A 0.98 . ?
C70 H70B 0.98 . ?
C70 H70C 0.98 . ?
C63 H63A 0.98 . ?
C63 H63B 0.98 . ?
C63 H63C 0.98 . ?
C64 H64A 0.98 . ?
C64 H64B 0.98 . ?
C64 H64C 0.98 . ?

loop_
_geom_torsion_atom_site_label_1
_geom_torsion_atom_site_label_2
_geom_torsion_atom_site_label_3
_geom_torsion_atom_site_label_4
_geom_torsion
_geom_torsion_site_symmetry_1
_geom_torsion_site_symmetry_2
_geom_torsion_site_symmetry_3
_geom_torsion_site_symmetry_4
_geom_torsion_publ_flag
Co4 N9 C01H C01J 0.4(5) . . . . ?
Co4 N9 C01H C01T -178.0(6) . . . . ?
Co2 N5 C01G C019 177.2(6) . . . . ?
Co2 N5 C01G C01F -4.1(5) . . . . ?
Co2 C01F C01G N5 4.9(6) . . . . ?
Co2 C01F C01G C019 -176.5(6) . . . . ?
Co2 C01F C01L N3 -2.8(12) . . . . ?
Co2 C01F C01L C01U 176.4(6) . . . . ?
Co3 N7 C01B C017 2.4(5) . . . . ?
Co3 N7 C01B C01J -177.7(6) . . . . ?
Co3 C017 C01B N7 -2.8(6) . . . . ?
Co3 C017 C01B C01J 177.3(5) . . . . ?
Co3 C017 C01R N10 1.4(12) . . . . ?
Co3 C017 C01R C01T -178.8(6) . . . . ?
Co1 C019 C01G N5 -7.1(14) . . . . ?
Co1 C019 C01G C01F 174.4(8) . . . . ?
Co1 C019 C01V N2 -0.9(6) . . . . ?
Co1 C019 C01V C01U -178.3(6) . . . . ?
Co1 N2 C01V C019 0.8(5) . . . . ?
Co1 N2 C01V C01U 178.2(6) . . . . ?
Co6 N14 C01W C01Q -177.7(6) . . . . ?
Co6 N14 C01W C01Y 0.8(6) . . . . ?
Si14 N7 C01B C017 113.8(5) . . . . ?
Si14 N7 C01B C01J -66.3(7) . . . . ?
Si9 N5 C01G C019 65.8(7) . . . . ?
Si9 N5 C01G C01F -115.5(5) . . . . ?
Si10 N5 C01G C019 -78.1(7) . . . . ?
Si10 N5 C01G C01F 100.6(5) . . . . ?
Si13 N7 C01B C017 -102.3(5) . . . . ?
Si13 N7 C01B C01J 77.5(7) . . . . ?
Si17 N9 C01H C01J -110.9(5) . . . . ?
Si17 N9 C01H C01T 70.8(7) . . . . ?
Si18 N9 C01H C01J 108.8(5) . . . . ?
Si18 N9 C01H C01T -69.5(7) . . . . ?
Si19 N10 C01R C017 104.2(7) . . . . ?
Si19 N10 C01R C01T -75.6(8) . . . . ?
Si6 N3 C01L C01F 75.0(8) . . . . ?
Si6 N3 C01L C01U -104.2(7) . . . . ?
Si30 N15 C01N C01A -88.0(8) . . . . ?
Si30 N15 C01N C01Q 91.2(8) . . . . ?
Si3 N2 C01V C019 110.2(6) . . . . ?
Si3 N2 C01V C01U -72.4(8) . . . . ?
Si20 N10 C01R C017 -73.8(8) . . . . ?
Si20 N10 C01R C01T 106.4(7) . . . . ?
Si27 N14 C01W C01Q 72.6(8) . . . . ?
Si27 N14 C01W C01Y -108.9(6) . . . . ?
Si5 N3 C01L C01F -110.3(7) . . . . ?
Si5 N3 C01L C01U 70.5(8) . . . . ?
Si28 N14 C01W C01Q -70.5(8) . . . . ?
Si28 N14 C01W C01Y 107.9(6) . . . . ?
Si4 N2 C01V C019 -108.1(6) . . . . ?
Si4 N2 C01V C01U 69.4(8) . . . . ?
Si29 N15 C01N C01A 110.2(7) . . . . ?
Si29 N15 C01N C01Q -70.7(8) . . . . ?
Co5 C01A C01N N15 2.6(7) . . . . ?
Co5 C01A C01N C01Q -176.5(5) . . . . ?
N7 Co3 N6 Si12 100.9(5) . . . . ?
N7 Co3 N6 Si11 -78.4(6) . . . . ?
N7 C01B C01J Co4 6.0(13) . . . . ?
N7 C01B C01J C01H -177.6(5) . . . . ?
N9 Co4 N8 Si15 96.4(5) . . . . ?
N9 Co4 N8 Si16 -90.0(5) . . . . ?
N9 C01H C01J Co4 -0.4(6) . . . . ?
N9 C01H C01J C01B -178.6(5) . . . . ?
N9 C01H C01T C01R 177.4(6) . . . . ?
N10 C01R C01T C01H 179.8(6) . . . . ?
N3 C01L C01U C01V 179.8(6) . . . . ?
C017 Co3 N6 Si12 -85.3(8) . . . . ?
C017 Co3 N6 Si11 95.4(8) . . . . ?
C017 C01B C01J Co4 -174.2(7) . . . . ?
C017 C01B C01J C01H 2.3(9) . . . . ?
C017 C01R C01T C01H 0.0(10) . . . . ?
C018 C01A C01N N15 179.2(6) . . . . ?
C018 C01A C01N C01Q 0.1(10) . . . . ?
C01A C018 N12 Si24 112.8(7) . . . . ?
C01A C018 N12 Si23 -94.1(7) . . . . ?
C01A C018 C01Y Co6 -173.2(7) . . . . ?
C01A C018 C01Y C01W 3.8(10) . . . . ?
C01A C018 C01Y Co6A 175.8(6) . . . . ?
C01A C01N C01Q C01W 2.6(10) . . . . ?
C01B C017 C01R N10 -178.0(6) . . . . ?
C01B C017 C01R C01T 1.8(9) . . . . ?
N14 Co6 N13 Si26 -78.8(7) . . . . ?
N14 Co6 N13 Si25 100.8(6) . . . . ?
N14 C01W C01Y Co6 -1.0(7) . . . . ?
N14 C01W C01Y C018 -179.3(6) . . . . ?
N14 C01W C01Y Co6A 10.3(10) . . . . ?
C01F C01L C01U C01V 0.6(10) . . . . ?
C01G C019 C01V N2 177.0(5) . . . . ?
C01G C019 C01V C01U -0.3(10) . . . . ?
C01G C01F C01L N3 178.7(6) . . . . ?
C01G C01F C01L C01U -2.1(9) . . . . ?
C01J Co4 N8 Si15 -93.4(8) . . . . ?
C01J Co4 N8 Si16 80.3(8) . . . . ?
C01J C01H C01T C01R -0.7(10) . . . . ?
N12 C018 C01A Co5 -6.8(10) . . . . ?
N12 C018 C01A C01N 178.0(6) . . . . ?
N12 C018 C01A Co5A -4.7(6) . . . . ?
N12 C018 C01Y Co6 5.3(13) . . . . ?
N12 C018 C01Y C01W -177.8(6) . . . . ?
N12 C018 C01Y Co6A -5.8(8) . . . . ?
C01L C01F C01G N5 -176.0(5) . . . . ?
C01L C01F C01G C019 2.6(10) . . . . ?
C01L C01U C01V C019 0.7(11) . . . . ?
C01L C01U C01V N2 -176.4(6) . . . . ?
N15 C01N C01Q C01W -176.5(6) . . . . ?
C01N C01Q C01W N14 176.1(6) . . . . ?
C01N C01Q C01W C01Y -2.2(10) . . . . ?
C01Q C01W C01Y Co6 177.5(6) . . . . ?
C01Q C01W C01Y C018 -0.8(10) . . . . ?
C01Q C01W C01Y Co6A -171.3(6) . . . . ?
C01R C017 C01B N7 176.8(5) . . . . ?
C01R C017 C01B C01J -3.1(10) . . . . ?
C26 Si9 N5 Co2 175.0(4) . . . . ?
C26 Si9 N5 Si10 47.2(5) . . . . ?
C26 Si9 N5 C01G -93.1(5) . . . . ?
C01T C01H C01J Co4 177.9(6) . . . . ?
C01T C01H C01J C01B -0.3(9) . . . . ?
C01V C019 C01G N5 177.1(6) . . . . ?
C01V C019 C01G C01F -1.4(10) . . . . ?
C27 Si9 N5 Co2 -64.0(4) . . . . ?
C27 Si9 N5 Si10 168.3(4) . . . . ?
C27 Si9 N5 C01G 28.0(5) . . . . ?
C01Y Co6 N13 Si26 92.2(11) . . . . ?
C01Y Co6 N13 Si25 -88.2(9) . . . . ?
C01Y C018 C01A Co5 171.8(6) . . . . ?
C01Y C018 C01A C01N -3.4(10) . . . . ?
C01Y C018 C01A Co5A 173.9(5) . . . . ?
C01Y C018 N12 Si24 -65.8(9) . . . . ?
C01Y C018 N12 Si23 87.3(8) . . . . ?
C24 Si8 N4 Co2 9.0(5) . . . . ?
C24 Si8 N4 Si7 -165.7(5) . . . . ?
C73 Si24 N12 Si23 -173.2(6) . . . . ?
C73 Si24 N12 C018 -22.9(9) . . . . ?
C55 Si18 N9 Co4 61.1(5) . . . . ?
C55 Si18 N9 Si17 -165.4(5) . . . . ?
C55 Si18 N9 C01H -28.7(6) . . . . ?
C40 Si13 N7 Co3 64.3(5) . . . . ?
C40 Si13 N7 Si14 -65.4(5) . . . . ?
C40 Si13 N7 C01B 153.3(6) . . . . ?
C50 Si17 N9 Co4 -51.9(5) . . . . ?
C50 Si17 N9 Si18 175.7(5) . . . . ?
C50 Si17 N9 C01H 39.3(6) . . . . ?
C30 Si10 N5 Co2 173.6(5) . . . . ?
C30 Si10 N5 Si9 -56.0(6) . . . . ?
C30 Si10 N5 C01G 85.1(6) . . . . ?
C41 Si14 N7 Co3 63.7(4) . . . . ?
C41 Si14 N7 Si13 -169.2(4) . . . . ?
C41 Si14 N7 C01B -29.0(5) . . . . ?
C25 Si9 N5 Co2 56.9(4) . . . . ?
C25 Si9 N5 Si10 -70.8(5) . . . . ?
C25 Si9 N5 C01G 148.8(5) . . . . ?
C28 Si10 N5 Co2 58.4(4) . . . . ?
C28 Si10 N5 Si9 -171.2(4) . . . . ?
C28 Si10 N5 C01G -30.1(6) . . . . ?
C18 Si6 N3 Si5 -159.9(6) . . . . ?
C18 Si6 N3 C01L 14.3(7) . . . . ?
C80 Si27 N14 Co6 -65.1(5) . . . . ?
C80 Si27 N14 Si28 162.1(6) . . . . ?
C80 Si27 N14 C01W 23.3(8) . . . . ?
C51 Si17 N9 Co4 -171.2(5) . . . . ?
C51 Si17 N9 Si18 56.3(6) . . . . ?
C51 Si17 N9 C01H -80.1(6) . . . . ?
C36 Si12 N6 Co3 -0.2(7) . . . . ?
C36 Si12 N6 Si11 179.1(6) . . . . ?
C42 Si14 N7 Co3 -57.4(4) . . . . ?
C42 Si14 N7 Si13 69.7(5) . . . . ?
C42 Si14 N7 C01B -150.2(5) . . . . ?
C37 Si13 N7 Co3 -58.1(4) . . . . ?
C37 Si13 N7 Si14 172.2(4) . . . . ?
C37 Si13 N7 C01B 31.0(6) . . . . ?
C61 Si20 N10 Si19 44.2(7) . . . . ?
C61 Si20 N10 C01R -137.9(7) . . . . ?
C60 Si20 N10 Si19 163.3(5) . . . . ?
C60 Si20 N10 C01R -18.8(7) . . . . ?
C85 Si28 N14 Co6 30.0(6) . . . . ?
C85 Si28 N14 Si27 163.9(5) . . . . ?
C85 Si28 N14 C01W -55.4(7) . . . . ?
C49 Si16 N8 Co4 -4.9(6) . . . . ?
C49 Si16 N8 Si15 168.5(5) . . . . ?
C3 Si1 N1 Co1 14.9(7) . . . . ?
C3 Si1 N1 Si2 -172.3(5) . . . . ?
C79 Si26 N13 Co6 -44.4(9) . . . . ?
C79 Si26 N13 Si25 136.1(7) . . . . ?
C79 Si26 N13 Co6A -3.2(10) . . . . ?
C58 Si19 N10 Si20 158.7(5) . . . . ?
C58 Si19 N10 C01R -19.3(8) . . . . ?
C87 Si29 N15 Si30 43.5(8) . . . . ?
C87 Si29 N15 C01N -156.0(7) . . . . ?
C12 Si4 N2 Co1 -57.2(5) . . . . ?
C12 Si4 N2 Si3 171.9(5) . . . . ?
C12 Si4 N2 C01V 33.2(6) . . . . ?
C39 Si13 N7 Co3 -175.7(4) . . . . ?
C39 Si13 N7 Si14 54.5(5) . . . . ?
C39 Si13 N7 C01B -86.7(6) . . . . ?
C8 Si3 N2 Co1 -65.2(5) . . . . ?
C8 Si3 N2 Si4 65.5(6) . . . . ?
C8 Si3 N2 C01V -156.3(6) . . . . ?
C29 Si10 N5 Co2 -64.7(5) . . . . ?
C29 Si10 N5 Si9 65.7(6) . . . . ?
C29 Si10 N5 C01G -153.2(6) . . . . ?
C89 Si30 N15 Si29 42.5(8) . . . . ?
C89 Si30 N15 C01N -117.7(7) . . . . ?
C91 Si30 N15 Si29 161.1(6) . . . . ?
C91 Si30 N15 C01N 0.9(8) . . . . ?
C13 Si5 N3 Si6 -157.9(7) . . . . ?
C13 Si5 N3 C01L 27.8(9) . . . . ?
C7 Si3 N2 Co1 56.3(5) . . . . ?
C7 Si3 N2 Si4 -173.0(5) . . . . ?
C7 Si3 N2 C01V -34.8(7) . . . . ?
C52 Si17 N9 Co4 69.5(4) . . . . ?
C52 Si17 N9 Si18 -62.9(5) . . . . ?
C52 Si17 N9 C01H 160.7(5) . . . . ?
C33 Si11 N6 Co3 -130.2(6) . . . . ?
C33 Si11 N6 Si12 50.5(8) . . . . ?
C43 Si14 N7 Co3 -176.1(3) . . . . ?
C43 Si14 N7 Si13 -49.0(5) . . . . ?
C43 Si14 N7 C01B 91.1(5) . . . . ?
C35 Si12 N6 Co3 118.6(7) . . . . ?
C35 Si12 N6 Si11 -62.1(8) . . . . ?
C16 Si6 N3 Si5 -42.7(7) . . . . ?
C16 Si6 N3 C01L 131.5(6) . . . . ?
C23 Si8 N4 Co2 -112.2(5) . . . . ?
C23 Si8 N4 Si7 73.1(6) . . . . ?
C1 Si1 N1 Co1 -103.9(6) . . . . ?
C1 Si1 N1 Si2 68.8(7) . . . . ?
C90 Si30 N15 Si29 -77.4(7) . . . . ?
C90 Si30 N15 C01N 122.4(7) . . . . ?
C5 Si2 N1 Co1 6.8(7) . . . . ?
C5 Si2 N1 Si1 -166.0(5) . . . . ?
C59 Si20 N10 Si19 -75.4(6) . . . . ?
C59 Si20 N10 C01R 102.5(7) . . . . ?
C22 Si8 N4 Co2 127.7(6) . . . . ?
C22 Si8 N4 Si7 -46.9(7) . . . . ?
C44 Si15 N8 Co4 -12.9(6) . . . . ?
C44 Si15 N8 Si16 173.7(6) . . . . ?
C46 Si15 N8 Co4 104.7(5) . . . . ?
C46 Si15 N8 Si16 -68.7(6) . . . . ?
C71 Si24 N12 Si23 66.3(8) . . . . ?
C71 Si24 N12 C018 -143.4(7) . . . . ?
C54 Si18 N9 Co4 -58.5(5) . . . . ?
C54 Si18 N9 Si17 75.0(5) . . . . ?
C54 Si18 N9 C01H -148.2(5) . . . . ?
C10 Si4 N2 Co1 61.6(6) . . . . ?
C10 Si4 N2 Si3 -69.3(7) . . . . ?
C10 Si4 N2 C01V 152.0(6) . . . . ?
C21 Si7 N4 Co2 117.6(7) . . . . ?
C21 Si7 N4 Si8 -67.5(8) . . . . ?
C81 Si27 N14 Co6 176.7(5) . . . . ?
C81 Si27 N14 Si28 43.8(7) . . . . ?
C81 Si27 N14 C01W -95.0(7) . . . . ?
C47 Si16 N8 Co4 114.5(7) . . . . ?
C47 Si16 N8 Si15 -72.1(7) . . . . ?
C82 Si27 N14 Co6 55.9(5) . . . . ?
C82 Si27 N14 Si28 -76.9(7) . . . . ?
C82 Si27 N14 C01W 144.3(7) . . . . ?
C86 Si29 N15 Si30 165.0(6) . . . . ?
C86 Si29 N15 C01N -34.5(8) . . . . ?
C45 Si15 N8 Co4 -131.0(7) . . . . ?
C45 Si15 N8 Si16 55.5(8) . . . . ?
C57 Si19 N10 Si20 37.1(8) . . . . ?
C57 Si19 N10 C01R -140.8(8) . . . . ?
C48 Si16 N8 Co4 -124.0(6) . . . . ?
C48 Si16 N8 Si15 49.4(7) . . . . ?
C31 Si11 N6 Co3 -13.4(6) . . . . ?
C31 Si11 N6 Si12 167.4(6) . . . . ?
C83 Si28 N14 Co6 148.6(4) . . . . ?
C83 Si28 N14 Si27 -77.5(6) . . . . ?
C83 Si28 N14 C01W 63.2(7) . . . . ?
C2 Si1 N1 Co1 134.0(6) . . . . ?
C2 Si1 N1 Si2 -53.2(7) . . . . ?
C88 Si29 N15 Si30 -78.0(7) . . . . ?
C88 Si29 N15 C01N 82.5(7) . . . . ?
C72 Si24 N12 Si23 -50.7(8) . . . . ?
C72 Si24 N12 C018 99.6(8) . . . . ?
C20 Si7 N4 Co2 -119.7(7) . . . . ?
C20 Si7 N4 Si8 55.2(8) . . . . ?
C17 Si6 N3 Si5 79.6(6) . . . . ?
C17 Si6 N3 C01L -106.2(7) . . . . ?
C76 Si25 N13 Co6 111.1(7) . . . . ?
C76 Si25 N13 Si26 -69.3(8) . . . . ?
C76 Si25 N13 Co6A 81.0(6) . . . . ?
C15 Si5 N3 Si6 -38.0(8) . . . . ?
C15 Si5 N3 C01L 147.7(7) . . . . ?
C32 Si11 N6 Co3 109.1(6) . . . . ?
C32 Si11 N6 Si12 -70.2(7) . . . . ?
C53 Si18 N9 Co4 -177.8(6) . . . . ?
C53 Si18 N9 Si17 -44.3(7) . . . . ?
C53 Si18 N9 C01H 92.4(7) . . . . ?
C6 Si2 N1 Co1 -111.8(7) . . . . ?
C6 Si2 N1 Si1 75.3(8) . . . . ?
C9 Si3 N2 Co1 172.4(5) . . . . ?
C9 Si3 N2 Si4 -56.9(7) . . . . ?
C9 Si3 N2 C01V 81.3(7) . . . . ?
C75 Si25 N13 Co6 -122.3(8) . . . . ?
C75 Si25 N13 Si26 57.3(10) . . . . ?
C75 Si25 N13 Co6A -152.3(7) . . . . ?
C14 Si5 N3 Si6 82.6(8) . . . . ?
C14 Si5 N3 C01L -91.7(8) . . . . ?
C67 Si22 N11 Si21 -69.7(13) . . . . ?
C67 Si22 N11 Co5 136.6(9) . . . . ?
C67 Si22 N11 Co5A 103.8(9) . . . . ?
C56 Si19 N10 Si20 -82.4(7) . . . . ?
C56 Si19 N10 C01R 99.7(8) . . . . ?
C65 Si22 N11 Si21 50.6(14) . . . . ?
C65 Si22 N11 Co5 -103.1(10) . . . . ?
C65 Si22 N11 Co5A -136.0(9) . . . . ?
C84 Si28 N14 Co6 -92.3(5) . . . . ?
C84 Si28 N14 Si27 41.7(7) . . . . ?
C84 Si28 N14 C01W -177.6(7) . . . . ?
C4 Si2 N1 Co1 125.2(6) . . . . ?
C4 Si2 N1 Si1 -47.7(7) . . . . ?
C66 Si22 N11 Si21 168.2(10) . . . . ?
C66 Si22 N11 Co5 14.6(12) . . . . ?
C66 Si22 N11 Co5A -18.3(11) . . . . ?
C69 Si23 N12 Si24 166.8(8) . . . . ?
C69 Si23 N12 C018 15.5(10) . . . . ?
C78 Si26 N13 Co6 -165.4(8) . . . . ?
C78 Si26 N13 Si25 15.1(10) . . . . ?
C78 Si26 N13 Co6A -124.2(10) . . . . ?
C62 Si21 N11 Si22 -169.0(12) . . . . ?
C62 Si21 N11 Co5 -13.3(13) . . . . ?
C62 Si21 N11 Co5A 17.6(14) . . . . ?
C77 Si26 N13 Co6 75.1(8) . . . . ?
C77 Si26 N13 Si25 -104.4(8) . . . . ?
C77 Si26 N13 Co6A 116.3(9) . . . . ?
C34 Si12 N6 Co3 -118.5(6) . . . . ?
C34 Si12 N6 Si11 60.7(7) . . . . ?
C11 Si4 N2 Co1 -177.3(7) . . . . ?
C11 Si4 N2 Si3 51.8(9) . . . . ?
C11 Si4 N2 C01V -86.9(8) . . . . ?
C19 Si7 N4 Co2 -1.3(8) . . . . ?
C19 Si7 N4 Si8 173.6(7) . . . . ?
C74 Si25 N13 Co6 -9.3(9) . . . . ?
C74 Si25 N13 Si26 170.3(8) . . . . ?
C74 Si25 N13 Co6A -39.4(8) . . . . ?
Co5A C01A C01N N15 2.9(11) . . . . ?
Co5A C01A C01N C01Q -176.2(5) . . . . ?
C68 Si23 N12 Si24 -70.6(11) . . . . ?
C68 Si23 N12 C018 138.0(10) . . . . ?
C70 Si23 N12 Si24 49.1(11) . . . . ?
C70 Si23 N12 C018 -102.2(10) . . . . ?
Co6A Si25 N13 Si26 -150.4(9) . . . . ?
C63 Si21 N11 Si22 72.0(14) . . . . ?
C63 Si21 N11 Co5 -132.2(10) . . . . ?
C63 Si21 N11 Co5A -101.3(11) . . . . ?
C64 Si21 N11 Si22 -52.1(16) . . . . ?
C64 Si21 N11 Co5 103.7(13) . . . . ?
C64 Si21 N11 Co5A 134.6(13) . . . . ?

loop_
_twin_individual_id
_twin_individual_mass_fraction_refined
1 0.537(4)
2 0.463(4)

loop_
_exptl_oxdiff_crystal_face_indexfrac_h
_exptl_oxdiff_crystal_face_indexfrac_k
_exptl_oxdiff_crystal_face_indexfrac_l
_exptl_oxdiff_crystal_face_x
_exptl_oxdiff_crystal_face_y
_exptl_oxdiff_crystal_face_z
-0.0004 -1.0002 0.0001 0.05 -0.0172 0.0031
0.0004 1.0002 -0.0001 -0.05 0.0172 -0.0031
-1.0003 -1.0003 0.9998 0.0729 0.0185 -0.1633
-1.0003 -0.9996 0 0.0858 0.0595 -0.1444
1.0004 0.999 0.9997 -0.0987 -0.1004 0.1254
-1.0004 -0.999 -0.9997 0.0987 0.1004 -0.1254
0.9999 -0.0006 0 -0.0358 -0.0767 0.1475
1 -0.0012 0.9998 -0.0487 -0.1177 0.1285
-1 0.0012 -0.9998 0.0487 0.1177 -0.1285
-0.0001 0.0007 -0.9998 0.0129 0.041 0.019
0.0001 -0.0007 0.9998 -0.0129 -0.041 -0.019
0.9996 -1.0015 0.9998 0.0013 -0.1349 0.1316
0.9995 -1.0008 0.0001 0.0142 -0.0939 0.1506
-0.9995 1.0008 -0.0001 -0.0142 0.0939 -0.1506
-0.9995 1.0001 0.9997 -0.0271 0.0529 -0.1695
0.9995 -1.0001 -0.9997 0.0271 -0.0529 0.1695
0.0004 1.0009 -0.9998 -0.0371 0.0582 0.0158
-0.0004 -1.0009 0.9998 0.0371 -0.0582 -0.0158
3.5199 -14.1396 -7.4749 0.6772 -0.2076 0.7059
-3.5998 -14.357 6.1149 0.7675 -0.2222 -0.6013
1.0003 1.0003 -0.9998 -0.0729 -0.0185 0.1633
-0.0005 -0.9995 -0.9997 0.0629 0.0238 0.0221
2.603 -12.3525 -14.041 0.7057 0.1625 0.6896
-3.2517 -14.6058 -5.5036 0.9178 0.2229 -0.3287
0.098 -5.1126 -20.527 0.5176 0.7453 0.4203
0.1035 5.1415 20.4438 -0.5252 -0.7569 -0.3891
